data_7241253
loop_
_publ_author_name
'Tay, Hui Min'
'Hua, Carol'

_publ_section_title
;
 Co(II) coordination polymers constructed from a bent chiral linker:
 influencing framework topology using co-ligands
;
_journal_name_full CrystEngComm
_journal_paper_doi 10.1039/D0CE01172J
_journal_year 2020
_chemical_absolute_configuration rmad
_chemical_formula_moiety '2(C9.5 H8 Co0.25 N O1.5)'
_chemical_formula_sum 'C19 H16 Co0.5 N2 O3'
_chemical_formula_weight 349.80
_space_group_crystal_system triclinic
_space_group_IT_number 1
_space_group_name_Hall 'P 1'
_space_group_name_H-M_alt 'P 1'
_atom_sites_solution_hydrogens geom
_audit_creation_date 2020-08-10
_audit_creation_method
;
Olex2 1.3
(compiled 2020.02.04 svn.rd84adfe8 for OlexSys, GUI svn.r6032)
;
_audit_update_record
;
2020-08-10 deposited with the CCDC.	2020-09-14 downloaded from the CCDC.
;
_cell_angle_alpha 88.1580(10)
_cell_angle_beta 75.0940(10)
_cell_angle_gamma 86.4140(10)
_cell_formula_units_Z 8
_cell_length_a 15.2700(2)
_cell_length_b 15.73680(10)
_cell_length_c 17.1187(2)
_cell_measurement_reflns_used 36485
_cell_measurement_temperature 100.00(10)
_cell_measurement_theta_max 77.7630
_cell_measurement_theta_min 2.6600
_cell_volume 3966.88(8)
_computing_cell_refinement 'CrysAlisPro 1.171.40.45a (Rigaku OD, 2019)'
_computing_data_collection 'CrysAlisPro 1.171.40.45a (Rigaku OD, 2019)'
_computing_data_reduction 'CrysAlisPro 1.171.40.45a (Rigaku OD, 2019)'
_computing_molecular_graphics 'Olex2 1.3 (Dolomanov et al., 2009)'
_computing_publication_material 'Olex2 1.3 (Dolomanov et al., 2009)'
_computing_structure_refinement 'XL  (Sheldrick, 2008)'
_computing_structure_solution 'SHELXT  (Sheldrick, 2015)'
_diffrn_ambient_temperature 100.00(2)
_diffrn_detector_area_resol_mean 10.0000
_diffrn_detector_type HyPix
_diffrn_measured_fraction_theta_full 0.999
_diffrn_measured_fraction_theta_max 0.981
_diffrn_measurement_details
;
List of Runs (angles in degrees, time in seconds):

  # Type    Start    End  Width  t~exp~   \w     \q     \k     \f   Frames
#--------------------------------------------------------------------------
  1  \w     41.00 104.00   0.50    0.79    --   48.05  73.00-110.00  126
  2  \w    145.00 170.00   0.50    3.16    --  107.75  73.00-110.00   50
  3  \w    128.00 176.00   0.50    3.16    --  107.75  61.00 -30.00   96
  4  \w    153.00 178.00   0.50    3.16    --  107.75  45.00   0.00   50
  5  \w    141.00 166.00   0.50    3.16    --  107.75  15.00  60.00   50
  6  \w    114.00 157.00   0.50    3.16    --  107.75  45.00 150.00   86
  7  \w     98.00 132.00   0.50    3.16    --  107.75  15.00  60.00   68
  8  \w     99.00 149.00   0.50    3.16    --  107.75  45.00   0.00  100
  9  \w     98.00 178.00   0.50    3.16    --  107.75  15.00 -90.00  160
 10  \w    127.00 159.00   0.50    3.16    --  107.75   0.00-120.00   64
 11  \w     98.00 177.00   0.50    3.16    --  107.75  15.00 -60.00  158
 12  \w    109.00 162.00   0.50    3.16    --  107.75 125.00-180.00  106
 13  \w     36.00 110.00   0.50    3.16    --  107.75   0.00-120.00  148
 14  \w     77.00 106.00   0.50    3.16    --  107.75 -94.00   0.00   58
 15  \w     79.00 106.00   0.50    3.16    --  107.75 -94.00 -30.00   54
 16  \w     79.00 106.00   0.50    3.16    --  107.75 -94.00 -90.00   54
 17  \w     73.00 108.00   0.50    3.16    --  107.75-125.00 -90.00   70
 18  \w     44.00  98.00   0.50    3.16    --  107.75-125.00   0.00  108
 19  \w     48.00  74.00   0.50    3.16    --  107.75 -94.00 -90.00   52
 20  \w     48.00 106.00   0.50    3.16    --  107.75 -94.00-150.00  116
 21  \w     36.00  66.00   0.50    3.16    --  107.75 -61.00 -30.00   60
 22  \w     47.00  74.00   0.50    3.16    --  107.75 -77.00   0.00   54
 23  \w     51.00 105.00   0.50    3.16    --  107.75 -94.00  30.00  108
 24  \w     78.00 108.00   0.50    3.16    --  107.75-107.00 115.96   60
 25  \w     70.00 105.00   0.50    3.16    --  107.75 -94.00  90.00   70
 26  \w     53.00 102.00   0.50    3.16    --  107.75 -94.00 150.00   98
 27  \w     39.00  65.00   0.50    3.16    --  107.75 -73.00 120.00   52
 28  \w     38.00  77.00   0.50    3.16    --  107.75 -94.00 120.00   78
 29  \w     41.00 107.00   0.50    3.16    --  107.75-125.00 120.00  132
 30  \w     38.00  64.00   0.50    3.16    --  107.75 -94.00  90.00   52
 31  \w     36.00  90.00   0.50    3.16    --  107.75-125.00  90.00  108
 32  \w     36.00 109.00   0.50    3.16    --  107.75-115.00   2.00  146
 33  \w     45.00 105.00   0.50    3.16    --  107.75 -97.00-104.24  120
 34  \w     36.00  69.00   0.50    3.16    --  107.75 -61.00-180.00   66
 35  \w     38.00 106.00   0.50    3.16    --  107.75 -94.00-180.00  136
 36  \w     37.00  63.00   0.50    3.16    --  107.75 -61.00-150.00   52
 37  \w     36.00  75.00   0.50    3.16    --  107.75 -77.00 -90.00   78
 38  \w     38.00  69.00   0.50    3.16    --  107.75 -61.00 -90.00   62
 39  \w     34.00  94.00   0.50    0.79    --   48.05-125.00   0.00  120
 40  \w     38.00  64.00   0.50    3.16    --  107.75 -77.00  90.00   52
 41  \w     38.00  69.00   0.50    3.16    --  107.75 -61.00 150.00   62
 42  \w     36.00 106.00   0.50    3.16    --  107.75 -99.00 151.61  140
 43  \w    -20.00  67.00   0.50    0.79    --   48.05 -73.00 120.00  174
 44  \w    -17.00  22.00   0.50    0.79    --  -48.05  19.00 -60.00   78
 45  \w    -29.00  -3.00   0.50    0.79    --  -48.05  19.00-150.00   52
 46  \w    -28.00  16.00   0.50    0.79    --  -48.05  19.00-180.00   88
 47  \w    -68.00  23.00   0.50    0.79    --  -48.05  73.00-110.00  182
 48  \w    -46.00 -14.00   0.50    3.16    --  -86.25  45.00  60.00   64
 49  \w    -50.00 -16.00   0.50    3.16    --  -86.25  45.00  90.00   68
 50  \w    -68.00 -14.00   0.50    0.79    --  -48.05 125.00 150.00  108
 51  \w    -77.00 -52.00   0.50    3.16    --  -86.25  73.00-110.00   50
 52  \w    -97.00 -38.00   0.50    0.79    --  -48.05 -73.00 120.00  118
 53  \w     95.00 148.00   0.50    3.16    --  107.75 125.00 150.00  106
 54  \w   -119.00 -74.00   0.50    0.79    --  -48.05-125.00-120.00   90
 55  \w   -136.00-111.00   0.50    3.16    --  -86.25 -73.00 120.00   50
;
_diffrn_measurement_device 'four-circle diffractometer'
_diffrn_measurement_device_type 'XtaLAB Synergy, Dualflex, HyPix'
_diffrn_measurement_method '\w scans'
_diffrn_radiation_type CuK\a
_diffrn_radiation_wavelength 1.54184
_diffrn_reflns_av_R_equivalents 0.0499
_diffrn_reflns_av_unetI/netI 0.0449
_diffrn_reflns_Laue_measured_fraction_full 0.999
_diffrn_reflns_Laue_measured_fraction_max 0.981
_diffrn_reflns_limit_h_max 19
_diffrn_reflns_limit_h_min -19
_diffrn_reflns_limit_k_max 17
_diffrn_reflns_limit_k_min -19
_diffrn_reflns_limit_l_max 21
_diffrn_reflns_limit_l_min -21
_diffrn_reflns_number 67368
_diffrn_reflns_point_group_measured_fraction_full 0.999
_diffrn_reflns_point_group_measured_fraction_max 0.981
_diffrn_reflns_theta_full 67.684
_diffrn_reflns_theta_max 78.096
_diffrn_reflns_theta_min 2.671
_exptl_absorpt_coefficient_mu 3.767
_exptl_absorpt_correction_T_max 1.00000
_exptl_absorpt_correction_T_min 0.39861
_exptl_absorpt_correction_type multi-scan
_exptl_absorpt_process_details
;
CrysAlisPro 1.171.40.45a (Rigaku Oxford Diffraction, 2019)
Empirical absorption correction using spherical harmonics,
 implemented in SCALE3 ABSPACK scaling algorithm.
;
_exptl_crystal_colour 'clear pink'
_exptl_crystal_colour_lustre clear
_exptl_crystal_colour_primary pink
_exptl_crystal_density_diffrn 1.171
_exptl_crystal_description plate
_exptl_crystal_F_000 1452
_exptl_crystal_size_max 0.445
_exptl_crystal_size_mid 0.127
_exptl_crystal_size_min 0.043
_refine_diff_density_max 0.780
_refine_diff_density_min -0.637
_refine_diff_density_rms 0.093
_refine_ls_abs_structure_details
;
 Refined as an inversion twin.
;
_refine_ls_abs_structure_Flack 0.091(4)
_refine_ls_extinction_method none
_refine_ls_goodness_of_fit_ref 1.047
_refine_ls_hydrogen_treatment constr
_refine_ls_matrix_type full
_refine_ls_number_parameters 1766
_refine_ls_number_reflns 21540
_refine_ls_number_restraints 3
_refine_ls_restrained_S_all 1.047
_refine_ls_R_factor_all 0.0713
_refine_ls_R_factor_gt 0.0659
_refine_ls_shift/su_max 0.004
_refine_ls_shift/su_mean 0.002
_refine_ls_structure_factor_coef Fsqd
_refine_ls_weighting_details 'w=1/[\s^2^(Fo^2^)+(0.1166P)^2^+4.9869P] where P=(Fo^2^+2Fc^2^)/3'
_refine_ls_weighting_scheme calc
_refine_ls_wR_factor_gt 0.1796
_refine_ls_wR_factor_ref 0.1850
_reflns_Friedel_coverage 1.000
_reflns_Friedel_fraction_full 0.999
_reflns_Friedel_fraction_max 0.981
_reflns_number_gt 19607
_reflns_number_total 21540
_reflns_threshold_expression 'I > 2\s(I)'
_cod_data_source_file d0ce01172j2.cif
_cod_data_source_block compound_3
_cod_original_formula_sum 'C19 H16 Co0.50 N2 O3'
_cod_database_code 7241253
_shelx_shelxl_version_number 2014/7
_shelx_space_group_comment
;
The symmetry employed for this shelxl refinement is uniquely defined
by the following loop, which should always be used as a source of
symmetry information in preference to the above space-group names.
They are only intended as comments.
;
_shelx_estimated_absorpt_t_max 0.855
_shelx_estimated_absorpt_t_min 0.285
_olex2_refinement_description
;
1. Twinned data refinement
 Scales: 0.909(4)
 0.091(4)
2. Fixed Uiso
 At 1.2 times of:
  All C(H) groups, All C(H,H) groups, All N(H) groups
3.a Ternary CH refined with riding coordinates:
 C117(H117), C122(H122), C139(H139), C46(H46), C64(H64), C63(H63), C41(H41),
 C144(H144)
3.b Secondary CH2 refined with riding coordinates:
 C140(H14B,H14C), C67(H67A,H67B), C43(H43A,H43B), C141(H14D,H14E), C119(H11B,
 H11C), C121(H12A,H12B), C42(H42A,H42B), C120(H12C,H12D), C44(H44A,H44B),
 C68(H68A,H68B), C65(H65A,H65B), C118(H11D,H11E), C45(H45A,H45B), C142(H14F,
 H14G), C66(H66A,H66B), C143(H14H,H14I)
3.c Aromatic/amide H refined with riding coordinates:
 N15(H15A), C16(H16), N11(H11), N13(H13), N10(H10A), N12(H12), N14(H14),
 C60(H60), N16(H16A), C93(H93), C32(H32), C14(H14A), C94(H94), N9(H9),
 C100(H100), C78(H78), C13(H13A), C89(H89), C102(H102), C129(H129), C86(H86),
 C74(H74), C1(H1), C29(H29), C58(H58), C31(H31), C103(H103), C61(H61), C4(H4),
 C96(H96), C128(H128), C150(H150), C80(H80), C11(H11A), C111(H111), C15(H15),
 C18(H18), C97(H97), C27(H27), C23(H23), C26(H26), C50(H50), C137(H137),
 C53(H53), C10(H10), C57(H57), C83(H83), C77(H77), C133(H133), C75(H75),
 C24(H24), C30(H30), C115(H115), C136(H136), C99(H99), C125(H125), C148(H148),
 C107(H107), C108(H108), C17(H17), C2(H2), C84(H84), C147(H147), C91(H91),
 C7(H7), C87(H87), C8(H8), C52(H52), C126(H126), C90(H90), C49(H49), C134(H134),
  C72(H72), C20(H20), C21(H21), C81(H81), C114(H114), C5(H5), C71(H71),
 C106(H106), C92(H92), C112(H112), C151(H151), C35(H35), C105(H105), C36(H36),
 C39(H39), C38(H38)
;
_smtbx_masks_void_probe_radius 1.2
_smtbx_masks_void_truncation_radius 1.2
_olex2_submission_special_instructions 'No special instructions were received'
_oxdiff_exptl_absorpt_empirical_details
;
Empirical correction (ABSPACK) includes:
- Absorption correction using spherical harmonics
- Frame scaling
;

loop_
_space_group_symop_operation_xyz
'x, y, z'

loop_
_atom_site_label
_atom_site_type_symbol
_atom_site_fract_x
_atom_site_fract_y
_atom_site_fract_z
_atom_site_U_iso_or_equiv
_atom_site_adp_type
_atom_site_occupancy
_atom_site_site_symmetry_order
_atom_site_calc_flag
_atom_site_refinement_flags_posn
_atom_site_refinement_flags_adp
_atom_site_refinement_flags_occupancy
_atom_site_disorder_assembly
_atom_site_disorder_group
Co4 Co 0.90911(6) 0.61548(6) 0.57562(5) 0.01937(19) Uani 1 1 d . . . . .
Co3 Co 0.13300(6) 0.66120(6) 0.45713(5) 0.01939(19) Uani 1 1 d . . . . .
Co1 Co 0.40145(6) 1.00319(6) 0.56887(5) 0.02008(19) Uani 1 1 d . . . . .
Co2 Co 0.64504(6) 1.00222(6) 0.43460(6) 0.0236(2) Uani 1 1 d . . . . .
O24 O 0.7802(3) 0.6041(3) 0.6303(3) 0.0272(9) Uani 1 1 d . . . . .
O20 O -0.0076(3) 0.6033(3) 0.6482(3) 0.0238(8) Uani 1 1 d . . . . .
O10 O 0.9133(3) 0.6127(3) 0.4561(2) 0.0266(9) Uani 1 1 d . . . . .
O12 O 1.2780(3) 0.9808(3) 0.6392(3) 0.0263(9) Uani 1 1 d . . . . .
O9 O 1.0448(3) 0.6652(3) 0.3881(3) 0.0246(8) Uani 1 1 d . . . . .
O17 O 0.3767(3) 0.9958(3) 0.4568(3) 0.0329(10) Uani 1 1 d . . . . .
O19 O 0.1207(3) 0.6589(3) 0.5746(3) 0.0242(8) Uani 1 1 d . . . . .
O21 O 0.2745(3) 0.6655(3) 0.9266(3) 0.0336(10) Uani 1 1 d . . . . .
O15 O 0.6412(3) 0.9859(3) 0.5524(3) 0.0276(9) Uani 1 1 d . . . . .
O22 O 0.3938(4) 0.4062(4) 0.8598(4) 0.0518(15) Uani 1 1 d . . . . .
O13 O 0.8953(3) 0.7811(3) 0.8579(3) 0.0325(10) Uani 1 1 d . . . . .
O8 O 0.9248(3) 0.6268(4) 0.0267(3) 0.0393(12) Uani 1 1 d . . . . .
O6 O 0.2605(3) 0.6362(3) 0.3939(3) 0.0259(9) Uani 1 1 d . . . . .
O16 O 0.4971(3) 1.0073(3) 0.6266(3) 0.0268(9) Uani 1 1 d . . . . .
O18 O 0.5225(3) 1.0160(3) 0.4110(3) 0.0386(11) Uani 1 1 d . . . . .
O3 O 0.1430(3) 0.7962(3) 0.1046(3) 0.0417(12) Uani 1 1 d . . . . .
N2 N 0.1312(3) 0.5212(3) 0.4597(3) 0.0223(10) Uani 1 1 d . . . . .
O1 O -0.2118(3) 0.9825(3) 0.3939(3) 0.0339(10) Uani 1 1 d . . . . .
N1 N 0.1288(3) -0.2036(3) 0.4548(3) 0.0215(10) Uani 1 1 d . . . . .
N6 N 0.6437(3) 0.8645(3) 0.4269(3) 0.0222(10) Uani 1 1 d . . . . .
O4 O 0.4332(4) 1.0496(4) 0.0301(3) 0.0461(13) Uani 1 1 d . . . . .
O23 O 0.7352(3) 0.7202(3) 0.7048(3) 0.0396(12) Uani 1 1 d . . . . .
N4 N 0.4005(3) 0.1380(3) 0.5639(3) 0.0237(10) Uani 1 1 d . . . . .
N15 N 0.3540(4) 0.9299(4) 0.0549(3) 0.0282(11) Uani 1 1 d . . . . .
H15A H 0.3332 0.8903 0.0893 0.034 Uiso 1 1 calc R U . . .
O11 O 1.2250(4) 1.1031(4) 0.7029(4) 0.0501(14) Uani 1 1 d . . . . .
N5 N 0.6430(4) 0.1381(3) 0.4408(3) 0.0265(11) Uani 1 1 d . . . . .
C12 C 0.1309(4) -0.0247(4) 0.4512(4) 0.0239(12) Uani 1 1 d . . . . .
N7 N 0.9142(3) -0.2497(3) 0.5773(3) 0.0208(10) Uani 1 1 d . . . . .
C16 C 0.1412(4) -0.0733(4) 0.5191(4) 0.0250(12) Uani 1 1 d . . . . .
H16 H 0.1490 -0.0465 0.5643 0.030 Uiso 1 1 calc R U . . .
N8 N 0.9137(3) 0.4754(3) 0.5724(3) 0.0205(10) Uani 1 1 d . . . . .
N11 N 0.3933(3) 0.5008(4) 0.9591(3) 0.0294(11) Uani 1 1 d . . . . .
H11 H 0.4184 0.5440 0.9715 0.035 Uiso 1 1 calc R U . . .
O5 O 0.2772(4) 0.7391(4) 0.3003(3) 0.0514(15) Uani 1 1 d . . . . .
C28 C 0.9085(4) -0.0691(4) 0.5860(4) 0.0242(12) Uani 1 1 d . . . . .
N13 N 0.8348(4) 0.5200(4) 0.0766(3) 0.0315(12) Uani 1 1 d . . . . .
H13 H 0.8110 0.4888 0.1179 0.038 Uiso 1 1 calc R U . . .
N10 N 0.6969(4) 0.8954(4) 0.9504(3) 0.0318(12) Uani 1 1 d . . . . .
H10A H 0.6976 0.8524 0.9203 0.038 Uiso 1 1 calc R U . . .
N3 N 0.4191(3) 0.8628(3) 0.5659(3) 0.0215(10) Uani 1 1 d . . . . .
N12 N 0.2039(3) 0.5414(4) 0.9626(3) 0.0267(10) Uani 1 1 d . . . . .
H12 H 0.1710 0.5052 0.9487 0.032 Uiso 1 1 calc R U . . .
C59 C 0.9075(4) 0.5933(4) 0.1654(4) 0.0286(13) Uani 1 1 d . . . . .
O14 O 0.6791(5) 1.0381(4) 0.9603(4) 0.0558(17) Uani 1 1 d . . . . .
N14 N 0.6509(3) 0.5032(4) 0.0655(3) 0.0320(12) Uani 1 1 d . . . . .
H14 H 0.6226 0.5450 0.0471 0.038 Uiso 1 1 calc R U . . .
O7 O 0.6575(4) 0.4215(4) 0.1753(3) 0.0538(16) Uani 1 1 d . . . . .
C6 C 0.1353(4) 0.2484(4) 0.4538(4) 0.0270(13) Uani 1 1 d . . . . .
O2 O -0.2778(3) 1.0142(4) 0.2980(3) 0.0413(12) Uani 1 1 d . . . . .
C124 C 0.9963(4) 0.8933(4) 0.8387(4) 0.0268(12) Uani 1 1 d . . . . .
C101 C 0.6463(4) 0.4116(4) 0.4374(4) 0.0248(12) Uani 1 1 d . . . . .
C60 C 0.9805(4) 0.6386(4) 0.1683(4) 0.0286(13) Uani 1 1 d . . . . .
H60 H 1.0158 0.6622 0.1210 0.034 Uiso 1 1 calc R U . . .
N16 N 0.1718(4) 0.9194(4) 0.0348(3) 0.0347(12) Uani 1 1 d . . . . .
H16A H 0.1549 0.9723 0.0315 0.042 Uiso 1 1 calc R U . . .
C93 C 0.5946(4) 0.8241(4) 0.3887(4) 0.0264(12) Uani 1 1 d . . . . .
H93 H 0.5594 0.8562 0.3603 0.032 Uiso 1 1 calc R U . . .
C32 C 0.9185(4) -0.1218(4) 0.6508(4) 0.0203(11) Uani 1 1 d . . . . .
H32 H 0.9235 -0.0977 0.6983 0.024 Uiso 1 1 calc R U . . .
C138 C 0.2246(4) 0.6097(4) 0.9156(4) 0.0271(12) Uani 1 1 d . . . . .
C14 C 0.1177(4) -0.1567(4) 0.3915(4) 0.0236(11) Uani 1 1 d . . . . .
H14A H 0.1103 -0.1850 0.3470 0.028 Uiso 1 1 calc R U . . .
C94 C 0.5925(4) 0.7349(4) 0.3884(4) 0.0248(12) Uani 1 1 d . . . . .
H94 H 0.5559 0.7091 0.3614 0.030 Uiso 1 1 calc R U . . .
N9 N 0.8807(4) 0.8709(4) 0.9640(3) 0.0308(11) Uani 1 1 d . . . . .
H9 H 0.9013 0.9149 0.9801 0.037 Uiso 1 1 calc R U . . .
C51 C 0.4387(4) 0.9927(4) 0.3153(4) 0.0251(12) Uani 1 1 d . . . . .
C100 C 0.6236(5) 0.4603(5) 0.3743(4) 0.0334(14) Uani 1 1 d . . . . .
H100 H 0.6085 0.4323 0.3330 0.040 Uiso 1 1 calc R U . . .
C85 C 0.4184(4) 0.5892(4) 0.5686(4) 0.0226(11) Uani 1 1 d . . . . .
C56 C 0.9466(4) 0.6188(4) 0.3132(3) 0.0220(11) Uani 1 1 d . . . . .
C145 C 0.4241(5) 0.4704(5) 0.8830(4) 0.0341(14) Uani 1 1 d . . . . .
C25 C 0.9053(4) 0.0239(4) 0.5893(4) 0.0246(12) Uani 1 1 d . . . . .
C78 C 0.4114(4) 0.2753(4) 0.4959(4) 0.0275(12) Uani 1 1 d . . . . .
H78 H 0.4155 0.3061 0.4479 0.033 Uiso 1 1 calc R U . . .
C13 C 0.1165(4) -0.0696(5) 0.3877(4) 0.0284(13) Uani 1 1 d . . . . .
H13A H 0.1061 -0.0406 0.3425 0.034 Uiso 1 1 calc R U . . .
C62 C 0.8900(4) 0.5808(4) 0.0835(4) 0.0271(12) Uani 1 1 d . . . . .
C89 C 0.3629(4) 0.7341(4) 0.5294(4) 0.0247(12) Uani 1 1 d . . . . .
H89 H 0.3240 0.7092 0.5041 0.030 Uiso 1 1 calc R U . . .
C9 C 0.1318(4) 0.0685(4) 0.4525(4) 0.0257(12) Uani 1 1 d . . . . .
C54 C 0.4468(5) 1.0013(4) 0.3999(4) 0.0305(13) Uani 1 1 d . . . . .
C102 C 0.6693(5) 0.4563(5) 0.4982(4) 0.0294(13) Uani 1 1 d . . . . .
H102 H 0.6849 0.4261 0.5407 0.035 Uiso 1 1 calc R U . . .
C129 C 1.0008(4) 0.9809(4) 0.8478(4) 0.0296(13) Uani 1 1 d . . . . .
H129 H 0.9565 1.0105 0.8866 0.036 Uiso 1 1 calc R U . . .
C86 C 0.4424(4) 0.5399(4) 0.6287(4) 0.0253(12) Uani 1 1 d . . . . .
H86 H 0.4616 0.5657 0.6691 0.030 Uiso 1 1 calc R U . . .
C74 C 0.3988(4) 0.5349(4) 0.2933(3) 0.0262(12) Uani 1 1 d . . . . .
H74 H 0.3549 0.5065 0.3312 0.031 Uiso 1 1 calc R U . . .
C1 C 0.1211(4) 0.4812(4) 0.3965(4) 0.0256(12) Uani 1 1 d . . . . .
H1 H 0.1134 0.5141 0.3524 0.031 Uiso 1 1 calc R U . . .
C29 C 0.8993(4) -0.1109(4) 0.5181(4) 0.0252(12) Uani 1 1 d . . . . .
H29 H 0.8905 -0.0790 0.4737 0.030 Uiso 1 1 calc R U . . .
C58 C 0.8515(4) 0.5623(5) 0.2377(4) 0.0304(13) Uani 1 1 d . . . . .
H58 H 0.8010 0.5327 0.2364 0.036 Uiso 1 1 calc R U . . .
C135 C 0.1824(4) 0.6176(4) 0.8453(4) 0.0272(12) Uani 1 1 d . . . . .
C31 C 0.9210(4) -0.2100(4) 0.6448(4) 0.0230(11) Uani 1 1 d . . . . .
H31 H 0.9277 -0.2434 0.6890 0.028 Uiso 1 1 calc R U . . .
C55 C 0.9697(4) 0.6339(4) 0.3913(3) 0.0210(11) Uani 1 1 d . . . . .
C82 C 0.4092(4) 0.4103(4) 0.5686(4) 0.0272(13) Uani 1 1 d . . . . .
C48 C 0.4156(5) 0.9856(5) 0.1589(4) 0.0315(13) Uani 1 1 d . . . . .
C103 C 0.6693(4) 0.5436(4) 0.4963(4) 0.0265(12) Uani 1 1 d . . . . .
H103 H 0.6850 0.5716 0.5373 0.032 Uiso 1 1 calc R U . . .
C61 C 1.0020(4) 0.6496(4) 0.2409(4) 0.0259(12) Uani 1 1 d . . . . .
H61 H 1.0536 0.6777 0.2417 0.031 Uiso 1 1 calc R U . . .
C3 C 0.1365(4) 0.3419(4) 0.4540(4) 0.0247(12) Uani 1 1 d . . . . .
C130 C 1.2200(4) 1.0256(4) 0.6914(4) 0.0260(12) Uani 1 1 d . . . . .
C73 C 0.3867(4) 0.6223(4) 0.2826(3) 0.0265(12) Uani 1 1 d . . . . .
C4 C 0.1523(4) 0.3830(4) 0.5201(4) 0.0264(12) Uani 1 1 d . . . . .
H4 H 0.1647 0.3516 0.5634 0.032 Uiso 1 1 calc R U . . .
C140 C 0.1585(5) 0.4842(5) 1.1005(4) 0.0337(14) Uani 1 1 d . . . . .
H14B H 0.1037 0.5211 1.1095 0.040 Uiso 1 1 calc R U . . .
H14C H 0.1456 0.4299 1.0820 0.040 Uiso 1 1 calc R U . . .
C96 C 0.6988(4) 0.7301(4) 0.4683(4) 0.0283(12) Uani 1 1 d . . . . .
H96 H 0.7371 0.7004 0.4951 0.034 Uiso 1 1 calc R U . . .
C128 C 1.0723(4) 1.0230(4) 0.7981(4) 0.0287(13) Uani 1 1 d . . . . .
H128 H 1.0748 1.0814 0.8032 0.034 Uiso 1 1 calc R U . . .
C150 C 0.6429(4) 0.5135(4) 0.7290(4) 0.0272(12) Uani 1 1 d . . . . .
H150 H 0.6907 0.4825 0.6949 0.033 Uiso 1 1 calc R U . . .
C80 C 0.4024(4) 0.2668(4) 0.6356(4) 0.0288(13) Uani 1 1 d . . . . .
H80 H 0.3999 0.2919 0.6847 0.035 Uiso 1 1 calc R U . . .
C11 C 0.1832(4) 0.1962(4) 0.4988(4) 0.0281(13) Uani 1 1 d . . . . .
H11A H 0.2157 0.2209 0.5304 0.034 Uiso 1 1 calc R U . . .
C19 C 0.9075(4) 0.2975(4) 0.5816(4) 0.0239(12) Uani 1 1 d . . . . .
C152 C 0.7258(4) 0.6468(4) 0.6862(4) 0.0258(12) Uani 1 1 d . . . . .
C111 C 0.5662(5) 1.0434(5) 0.7597(4) 0.0356(15) Uani 1 1 d . . . . .
H111 H 0.5198 1.0823 0.7539 0.043 Uiso 1 1 calc R U . . .
C15 C 0.1396(4) -0.1602(4) 0.5187(4) 0.0237(12) Uani 1 1 d . . . . .
H15 H 0.1462 -0.1909 0.5644 0.028 Uiso 1 1 calc R U . . .
C18 C 0.9000(4) 0.3439(4) 0.5139(4) 0.0275(13) Uani 1 1 d . . . . .
H18 H 0.8923 0.3158 0.4694 0.033 Uiso 1 1 calc R U . . .
C98 C 0.6456(4) 0.5913(4) 0.4328(4) 0.0241(12) Uani 1 1 d . . . . .
C97 C 0.6940(4) 0.8189(4) 0.4669(4) 0.0294(13) Uani 1 1 d . . . . .
H97 H 0.7275 0.8471 0.4953 0.035 Uiso 1 1 calc R U . . .
C146 C 0.4979(4) 0.5171(4) 0.8282(4) 0.0264(12) Uani 1 1 d . . . . .
C27 C 0.9554(4) 0.1544(4) 0.6310(4) 0.0258(12) Uani 1 1 d . . . . .
H27 H 0.9892 0.1816 0.6598 0.031 Uiso 1 1 calc R U . . .
C79 C 0.4091(4) 0.3170(4) 0.5667(4) 0.0250(12) Uani 1 1 d . . . . .
C23 C 0.8542(5) 0.1615(4) 0.5445(4) 0.0292(13) Uani 1 1 d . . . . .
H23 H 0.8199 0.1935 0.5153 0.035 Uiso 1 1 calc R U . . .
C26 C 0.9552(5) 0.0660(4) 0.6331(4) 0.0280(13) Uani 1 1 d . . . . .
H26 H 0.9884 0.0346 0.6637 0.034 Uiso 1 1 calc R U . . .
C50 C 0.5048(4) 1.0224(4) 0.2490(4) 0.0318(13) Uani 1 1 d . . . . .
H50 H 0.5569 1.0442 0.2573 0.038 Uiso 1 1 calc R U . . .
C132 C 0.1088(4) 0.6271(4) 0.7121(4) 0.0245(12) Uani 1 1 d . . . . .
C137 C 0.0538(4) 0.6095(4) 0.7892(4) 0.0280(12) Uani 1 1 d . . . . .
H137 H -0.0074 0.6007 0.7964 0.034 Uiso 1 1 calc R U . . .
C127 C 1.1407(4) 0.9792(4) 0.7405(4) 0.0241(11) Uani 1 1 d . . . . .
C53 C 0.3518(4) 0.9530(5) 0.2248(4) 0.0315(14) Uani 1 1 d . . . . .
H53 H 0.3015 0.9278 0.2164 0.038 Uiso 1 1 calc R U . . .
C88 C 0.4183(4) 0.6849(4) 0.5682(3) 0.0209(11) Uani 1 1 d . . . . .
C10 C 0.1823(4) 0.1081(4) 0.4965(4) 0.0286(13) Uani 1 1 d . . . . .
H10 H 0.2163 0.0747 0.5250 0.034 Uiso 1 1 calc R U . . .
C57 C 0.8708(4) 0.5754(4) 0.3105(4) 0.0245(12) Uani 1 1 d . . . . .
H57 H 0.8329 0.5551 0.3581 0.029 Uiso 1 1 calc R U . . .
C83 C 0.3869(4) 0.4621(4) 0.5088(4) 0.0293(13) Uani 1 1 d . . . . .
H83 H 0.3700 0.4370 0.4668 0.035 Uiso 1 1 calc R U . . .
C77 C 0.4076(4) 0.1878(4) 0.4971(4) 0.0266(12) Uani 1 1 d . . . . .
H77 H 0.4102 0.1614 0.4487 0.032 Uiso 1 1 calc R U . . .
C133 C 0.1986(4) 0.6424(4) 0.7033(4) 0.0273(13) Uani 1 1 d . . . . .
H133 H 0.2350 0.6550 0.6522 0.033 Uiso 1 1 calc R U . . .
C75 C 0.4748(5) 0.4887(5) 0.2487(4) 0.0311(13) Uani 1 1 d . . . . .
H75 H 0.4819 0.4303 0.2572 0.037 Uiso 1 1 calc R U . . .
C24 C 0.8536(4) 0.0739(4) 0.5456(4) 0.0303(13) Uani 1 1 d . . . . .
H24 H 0.8187 0.0476 0.5172 0.036 Uiso 1 1 calc R U . . .
C104 C 0.6452(4) 0.3193(4) 0.4392(4) 0.0250(12) Uani 1 1 d . . . . .
C30 C 0.9029(4) -0.1980(4) 0.5155(4) 0.0227(11) Uani 1 1 d . . . . .
H30 H 0.8972 -0.2230 0.4687 0.027 Uiso 1 1 calc R U . . .
C22 C 0.9051(4) 0.2027(4) 0.5862(4) 0.0270(13) Uani 1 1 d . . . . .
C117 C 0.7162(4) 0.8807(4) 1.0287(4) 0.0288(13) Uani 1 1 d . . . . .
H117 H 0.7215 0.9360 1.0513 0.035 Uiso 1 1 calc R U . . .
C115 C 0.6801(4) 0.9337(5) 0.7049(4) 0.0302(13) Uani 1 1 d . . . . .
H115 H 0.7114 0.8999 0.6620 0.036 Uiso 1 1 calc R U . . .
C70 C 0.5408(4) 0.5313(5) 0.1906(4) 0.0298(13) Uani 1 1 d . . . . .
C136 C 0.0916(4) 0.6053(4) 0.8548(4) 0.0288(13) Uani 1 1 d . . . . .
H136 H 0.0551 0.5940 0.9061 0.035 Uiso 1 1 calc R U . . .
C99 C 0.6228(5) 0.5470(5) 0.3713(4) 0.0326(14) Uani 1 1 d . . . . .
H99 H 0.6072 0.5768 0.3287 0.039 Uiso 1 1 calc R U . . .
C67 C 0.8738(5) 0.4472(6) -0.1410(4) 0.0443(18) Uani 1 1 d . . . . .
H67A H 0.9238 0.4145 -0.1760 0.053 Uiso 1 1 calc R U . . .
H67B H 0.8684 0.5029 -0.1658 0.053 Uiso 1 1 calc R U . . .
C122 C 0.8065(4) 0.8285(5) 1.0197(4) 0.0317(14) Uani 1 1 d . . . . .
H122 H 0.8014 0.7723 0.9987 0.038 Uiso 1 1 calc R U . . .
C43 C 0.3180(5) 0.8526(5) -0.1742(4) 0.0358(15) Uani 1 1 d . . . . .
H43A H 0.3271 0.7921 -0.1641 0.043 Uiso 1 1 calc R U . . .
H43B H 0.3067 0.8600 -0.2274 0.043 Uiso 1 1 calc R U . . .
C139 C 0.2331(5) 0.5238(4) 1.0360(4) 0.0305(13) Uani 1 1 d . . . . .
H139 H 0.2460 0.5780 1.0562 0.037 Uiso 1 1 calc R U . . .
C125 C 1.0625(4) 0.8500(4) 0.7806(4) 0.0250(12) Uani 1 1 d . . . . .
H125 H 1.0587 0.7921 0.7735 0.030 Uiso 1 1 calc R U . . .
C95 C 0.6464(4) 0.6859(4) 0.4295(4) 0.0237(12) Uani 1 1 d . . . . .
C148 C 0.5692(4) 0.6478(5) 0.7796(4) 0.0290(13) Uani 1 1 d . . . . .
H148 H 0.5673 0.7070 0.7789 0.035 Uiso 1 1 calc R U . . .
C131 C 0.0703(4) 0.6308(4) 0.6398(3) 0.0213(11) Uani 1 1 d . . . . .
C107 C 0.6398(4) 0.1813(4) 0.5085(4) 0.0288(13) Uani 1 1 d . . . . .
H107 H 0.6381 0.1508 0.5563 0.035 Uiso 1 1 calc R U . . .
C108 C 0.6390(4) 0.2707(5) 0.5095(4) 0.0333(14) Uani 1 1 d . . . . .
H108 H 0.6342 0.2977 0.5581 0.040 Uiso 1 1 calc R U . . .
C17 C 0.9035(5) 0.4301(5) 0.5109(4) 0.0296(13) Uani 1 1 d . . . . .
H17 H 0.8986 0.4589 0.4638 0.036 Uiso 1 1 calc R U . . .
C2 C 0.1210(5) 0.3928(4) 0.3910(4) 0.0315(14) Uani 1 1 d . . . . .
H2 H 0.1107 0.3685 0.3455 0.038 Uiso 1 1 calc R U . . .
C84 C 0.3888(5) 0.5492(4) 0.5094(4) 0.0312(14) Uani 1 1 d . . . . .
H84 H 0.3700 0.5819 0.4698 0.037 Uiso 1 1 calc R U . . .
C147 C 0.4972(4) 0.6054(4) 0.8285(4) 0.0272(12) Uani 1 1 d . . . . .
H147 H 0.4484 0.6362 0.8614 0.033 Uiso 1 1 calc R U . . .
C91 C 0.4718(4) 0.8159(4) 0.6041(4) 0.0260(12) Uani 1 1 d . . . . .
H91 H 0.5080 0.8432 0.6305 0.031 Uiso 1 1 calc R U . . .
C7 C 0.0847(5) 0.2089(4) 0.4083(4) 0.0297(13) Uani 1 1 d . . . . .
H7 H 0.0529 0.2421 0.3777 0.036 Uiso 1 1 calc R U . . .
C46 C 0.3367(4) 0.9318(4) -0.0253(4) 0.0288(13) Uani 1 1 d . . . . .
H46 H 0.3277 0.9914 -0.0413 0.035 Uiso 1 1 calc R U . . .
C149 C 0.6445(4) 0.6023(4) 0.7315(3) 0.0229(11) Uani 1 1 d . . . . .
C87 C 0.4380(5) 0.4524(4) 0.6293(4) 0.0277(13) Uani 1 1 d . . . . .
H87 H 0.4543 0.4202 0.6704 0.033 Uiso 1 1 calc R U . . .
C47 C 0.4034(4) 0.9910(5) 0.0750(4) 0.0305(13) Uani 1 1 d . . . . .
C8 C 0.0820(5) 0.1205(4) 0.4088(4) 0.0279(13) Uani 1 1 d . . . . .
H8 H 0.0467 0.0955 0.3799 0.033 Uiso 1 1 calc R U . . .
C52 C 0.3619(4) 0.9576(5) 0.3024(4) 0.0321(14) Uani 1 1 d . . . . .
H52 H 0.3178 0.9374 0.3459 0.039 Uiso 1 1 calc R U . . .
C37 C 0.0415(4) 0.9136(5) 0.1506(4) 0.0351(15) Uani 1 1 d . . . . .
C126 C 1.1355(4) 0.8931(4) 0.7324(4) 0.0273(12) Uani 1 1 d . . . . .
H126 H 1.1806 0.8632 0.6946 0.033 Uiso 1 1 calc R U . . .
C90 C 0.3677(4) 0.8234(4) 0.5300(4) 0.0262(12) Uani 1 1 d . . . . .
H90 H 0.3318 0.8565 0.5029 0.031 Uiso 1 1 calc R U . . .
C49 C 0.4937(4) 1.0200(4) 0.1723(4) 0.0303(13) Uani 1 1 d . . . . .
H49 H 0.5375 1.0410 0.1289 0.036 Uiso 1 1 calc R U . . .
C134 C 0.2361(4) 0.6393(5) 0.7692(4) 0.0288(13) Uani 1 1 d . . . . .
H134 H 0.2964 0.6516 0.7627 0.035 Uiso 1 1 calc R U . . .
C69 C 0.6217(4) 0.4808(5) 0.1435(4) 0.0328(14) Uani 1 1 d . . . . .
C76 C 0.3013(4) 0.6716(4) 0.3280(4) 0.0283(13) Uani 1 1 d . . . . .
C141 C 0.1861(6) 0.4711(6) 1.1790(4) 0.0466(19) Uani 1 1 d . . . . .
H14D H 0.1382 0.4441 1.2186 0.056 Uiso 1 1 calc R U . . .
H14E H 0.1942 0.5259 1.1997 0.056 Uiso 1 1 calc R U . . .
C72 C 0.4528(4) 0.6644(5) 0.2253(4) 0.0326(14) Uani 1 1 d . . . . .
H72 H 0.4454 0.7228 0.2170 0.039 Uiso 1 1 calc R U . . .
C20 C 0.9153(4) 0.3440(4) 0.6485(4) 0.0272(13) Uani 1 1 d . . . . .
H20 H 0.9172 0.3165 0.6970 0.033 Uiso 1 1 calc R U . . .
C119 C 0.6587(4) 0.8224(5) 1.1700(4) 0.0307(13) Uani 1 1 d . . . . .
H11B H 0.6102 0.7917 1.2050 0.037 Uiso 1 1 calc R U . . .
H11C H 0.6599 0.8774 1.1937 0.037 Uiso 1 1 calc R U . . .
C109 C 0.5814(4) 0.9949(4) 0.6182(4) 0.0227(11) Uani 1 1 d . . . . .
C21 C 0.9200(5) 0.4331(4) 0.6401(4) 0.0257(12) Uani 1 1 d . . . . .
H21 H 0.9278 0.4637 0.6832 0.031 Uiso 1 1 calc R U . . .
C116 C 0.6785(4) 0.9712(5) 0.9241(4) 0.0344(14) Uani 1 1 d . . . . .
C81 C 0.3993(4) 0.1792(4) 0.6318(4) 0.0233(11) Uani 1 1 d . . . . .
H81 H 0.3962 0.1471 0.6789 0.028 Uiso 1 1 calc R U . . .
C121 C 0.8277(5) 0.8173(5) 1.1025(4) 0.0345(14) Uani 1 1 d . . . . .
H12A H 0.8342 0.8726 1.1231 0.041 Uiso 1 1 calc R U . . .
H12B H 0.8845 0.7840 1.0967 0.041 Uiso 1 1 calc R U . . .
C123 C 0.9183(4) 0.8431(5) 0.8878(4) 0.0300(13) Uani 1 1 d . . . . .
C110 C 0.6113(4) 0.9908(4) 0.6955(4) 0.0296(13) Uani 1 1 d . . . . .
C114 C 0.7026(5) 0.9267(6) 0.7790(4) 0.0389(16) Uani 1 1 d . . . . .
H114 H 0.7480 0.8871 0.7857 0.047 Uiso 1 1 calc R U . . .
C113 C 0.6582(4) 0.9777(5) 0.8414(4) 0.0315(13) Uani 1 1 d . . . . .
C34 C -0.1186(5) 0.9683(5) 0.2605(4) 0.0379(15) Uani 1 1 d . . . . .
C40 C 0.1236(5) 0.8729(5) 0.0932(4) 0.0367(15) Uani 1 1 d . . . . .
C64 C 0.7287(4) 0.4598(6) 0.0102(4) 0.0376(16) Uani 1 1 d . . . . .
H64 H 0.7383 0.4025 0.0318 0.045 Uiso 1 1 calc R U . . .
C5 C 0.1492(4) 0.4722(4) 0.5199(4) 0.0291(13) Uani 1 1 d . . . . .
H5 H 0.1602 0.4988 0.5639 0.035 Uiso 1 1 calc R U . . .
C71 C 0.5292(4) 0.6195(5) 0.1809(4) 0.0333(14) Uani 1 1 d . . . . .
H71 H 0.5736 0.6484 0.1441 0.040 Uiso 1 1 calc R U . . .
C33 C -0.2082(5) 0.9904(4) 0.3220(5) 0.0347(14) Uani 1 1 d . . . . .
C106 C 0.6458(5) 0.1856(5) 0.3742(5) 0.0363(15) Uani 1 1 d . . . . .
H106 H 0.6472 0.1576 0.3268 0.044 Uiso 1 1 calc R U . . .
C42 C 0.2354(4) 0.8889(5) -0.1102(4) 0.0315(13) Uani 1 1 d . . . . .
H42A H 0.1834 0.8562 -0.1092 0.038 Uiso 1 1 calc R U . . .
H42B H 0.2213 0.9473 -0.1248 0.038 Uiso 1 1 calc R U . . .
C92 C 0.4742(5) 0.7267(4) 0.6055(4) 0.0291(13) Uani 1 1 d . . . . .
H92 H 0.5128 0.6955 0.6311 0.035 Uiso 1 1 calc R U . . .
C112 C 0.5915(5) 1.0365(5) 0.8312(5) 0.0396(16) Uani 1 1 d . . . . .
H112 H 0.5629 1.0723 0.8735 0.048 Uiso 1 1 calc R U . . .
C120 C 0.7505(5) 0.7718(6) 1.1631(4) 0.0400(16) Uani 1 1 d . . . . .
H12C H 0.7472 0.7147 1.1448 0.048 Uiso 1 1 calc R U . . .
H12D H 0.7634 0.7673 1.2157 0.048 Uiso 1 1 calc R U . . .
C63 C 0.8152(4) 0.5069(5) -0.0014(4) 0.0334(15) Uani 1 1 d . . . . .
H63 H 0.8065 0.5627 -0.0263 0.040 Uiso 1 1 calc R U . . .
C41 C 0.2527(4) 0.8866(4) -0.0250(4) 0.0293(13) Uani 1 1 d . . . . .
H41 H 0.2637 0.8268 -0.0108 0.035 Uiso 1 1 calc R U . . .
C44 C 0.4033(4) 0.8974(5) -0.1724(4) 0.0333(14) Uani 1 1 d . . . . .
H44A H 0.3969 0.9567 -0.1884 0.040 Uiso 1 1 calc R U . . .
H44B H 0.4554 0.8710 -0.2106 0.040 Uiso 1 1 calc R U . . .
C68 C 0.8924(4) 0.4566(6) -0.0586(4) 0.0374(17) Uani 1 1 d . . . . .
H68A H 0.9004 0.4006 -0.0352 0.045 Uiso 1 1 calc R U . . .
H68B H 0.9483 0.4854 -0.0651 0.045 Uiso 1 1 calc R U . . .
C65 C 0.7059(5) 0.4518(7) -0.0719(4) 0.046(2) Uani 1 1 d . . . . .
H65A H 0.6964 0.5080 -0.0943 0.056 Uiso 1 1 calc R U . . .
H65B H 0.6506 0.4220 -0.0646 0.056 Uiso 1 1 calc R U . . .
C151 C 0.5706(4) 0.4713(4) 0.7771(4) 0.0307(13) Uani 1 1 d . . . . .
H151 H 0.5705 0.4123 0.7754 0.037 Uiso 1 1 calc R U . . .
C144 C 0.3205(4) 0.4649(4) 1.0208(4) 0.0299(13) Uani 1 1 d . . . . .
H144 H 0.3077 0.4097 1.0024 0.036 Uiso 1 1 calc R U . . .
C35 C -0.0680(5) 0.9003(5) 0.2793(4) 0.0390(16) Uani 1 1 d . . . . .
H35 H -0.0857 0.8730 0.3294 0.047 Uiso 1 1 calc R U . . .
C118 C 0.6412(4) 0.8350(5) 1.0876(4) 0.0313(13) Uani 1 1 d . . . . .
H11D H 0.5841 0.8677 1.0928 0.038 Uiso 1 1 calc R U . . .
H11E H 0.6357 0.7799 1.0661 0.038 Uiso 1 1 calc R U . . .
C105 C 0.6467(6) 0.2727(5) 0.3707(4) 0.0388(16) Uani 1 1 d . . . . .
H105 H 0.6484 0.3012 0.3219 0.047 Uiso 1 1 calc R U . . .
C36 C 0.0099(5) 0.8722(5) 0.2231(5) 0.0419(17) Uani 1 1 d . . . . .
H36 H 0.0421 0.8234 0.2349 0.050 Uiso 1 1 calc R U . . .
C39 C -0.0917(6) 1.0092(6) 0.1862(5) 0.052(2) Uani 1 1 d . . . . .
H39 H -0.1270 1.0550 0.1731 0.062 Uiso 1 1 calc R U . . .
C45 C 0.4184(4) 0.8917(5) -0.0872(4) 0.0329(14) Uani 1 1 d . . . . .
H45A H 0.4281 0.8325 -0.0725 0.040 Uiso 1 1 calc R U . . .
H45B H 0.4724 0.9210 -0.0866 0.040 Uiso 1 1 calc R U . . .
C142 C 0.2748(5) 0.4153(6) 1.1670(4) 0.0424(17) Uani 1 1 d . . . . .
H14F H 0.2945 0.4131 1.2166 0.051 Uiso 1 1 calc R U . . .
H14G H 0.2644 0.3578 1.1544 0.051 Uiso 1 1 calc R U . . .
C66 C 0.7859(5) 0.4019(7) -0.1304(4) 0.050(2) Uani 1 1 d . . . . .
H66A H 0.7930 0.3448 -0.1090 0.060 Uiso 1 1 calc R U . . .
H66B H 0.7727 0.3973 -0.1825 0.060 Uiso 1 1 calc R U . . .
C38 C -0.0115(6) 0.9817(6) 0.1308(5) 0.050(2) Uani 1 1 d . . . . .
H38 H 0.0065 1.0090 0.0808 0.060 Uiso 1 1 calc R U . . .
C143 C 0.3485(5) 0.4513(6) 1.0988(5) 0.0418(17) Uani 1 1 d . . . . .
H14H H 0.3647 0.5052 1.1154 0.050 Uiso 1 1 calc R U . . .
H14I H 0.4020 0.4126 1.0893 0.050 Uiso 1 1 calc R U . . .

loop_
_atom_site_aniso_label
_atom_site_aniso_U_11
_atom_site_aniso_U_22
_atom_site_aniso_U_33
_atom_site_aniso_U_23
_atom_site_aniso_U_13
_atom_site_aniso_U_12
Co4 0.0203(4) 0.0187(4) 0.0190(4) 0.0007(3) -0.0054(3) 0.0013(3)
Co3 0.0207(4) 0.0191(4) 0.0185(4) 0.0012(3) -0.0058(3) 0.0011(3)
Co1 0.0195(4) 0.0204(5) 0.0203(4) 0.0008(3) -0.0059(3) 0.0017(3)
Co2 0.0213(4) 0.0193(5) 0.0298(5) 0.0030(4) -0.0071(4) 0.0017(4)
O24 0.0213(19) 0.028(2) 0.028(2) -0.0109(17) 0.0014(16) 0.0008(16)
O20 0.028(2) 0.021(2) 0.026(2) 0.0025(16) -0.0135(16) -0.0016(16)
O10 0.035(2) 0.031(2) 0.0151(19) 0.0007(16) -0.0097(16) 0.0007(18)
O12 0.0208(19) 0.025(2) 0.029(2) -0.0028(17) -0.0002(16) 0.0023(16)
O9 0.0254(19) 0.025(2) 0.028(2) -0.0020(16) -0.0137(16) -0.0018(16)
O17 0.047(3) 0.034(3) 0.021(2) 0.0004(17) -0.0132(19) -0.003(2)
O19 0.0263(19) 0.020(2) 0.024(2) 0.0049(16) -0.0029(16) 0.0010(16)
O21 0.039(2) 0.036(3) 0.031(2) 0.0078(19) -0.0178(19) -0.007(2)
O15 0.030(2) 0.021(2) 0.029(2) 0.0019(17) -0.0050(17) 0.0015(17)
O22 0.046(3) 0.048(3) 0.055(3) -0.012(3) 0.003(3) -0.021(3)
O13 0.031(2) 0.036(3) 0.028(2) -0.0044(19) -0.0025(17) -0.0057(19)
O8 0.042(3) 0.054(3) 0.024(2) 0.000(2) -0.0084(19) -0.017(2)
O6 0.0214(19) 0.031(2) 0.022(2) 0.0012(17) -0.0014(15) 0.0003(16)
O16 0.025(2) 0.024(2) 0.035(2) -0.0009(17) -0.0153(17) 0.0013(16)
O18 0.042(3) 0.029(2) 0.057(3) -0.004(2) -0.035(2) 0.003(2)
O3 0.034(2) 0.036(3) 0.047(3) 0.006(2) 0.001(2) 0.005(2)
N2 0.026(2) 0.016(2) 0.023(2) 0.0018(19) -0.0024(19) 0.0009(19)
O1 0.031(2) 0.032(2) 0.033(2) -0.0069(19) 0.0024(18) -0.0048(19)
N1 0.022(2) 0.018(2) 0.026(2) -0.0003(19) -0.0081(19) 0.0010(18)
N6 0.021(2) 0.014(2) 0.032(3) -0.0015(19) -0.0074(19) 0.0018(18)
O4 0.054(3) 0.056(3) 0.032(3) 0.012(2) -0.015(2) -0.018(3)
O23 0.039(3) 0.035(3) 0.038(3) -0.015(2) 0.005(2) -0.009(2)
N4 0.025(2) 0.020(3) 0.028(3) -0.001(2) -0.0104(19) 0.0002(19)
N15 0.031(2) 0.033(3) 0.022(2) 0.004(2) -0.0077(19) -0.009(2)
O11 0.045(3) 0.036(3) 0.061(4) -0.015(3) 0.006(3) -0.008(2)
N5 0.027(2) 0.016(3) 0.038(3) 0.000(2) -0.011(2) -0.002(2)
C12 0.020(3) 0.022(3) 0.031(3) 0.006(2) -0.008(2) -0.002(2)
N7 0.020(2) 0.018(2) 0.025(2) -0.0026(19) -0.0080(18) 0.0011(18)
C16 0.025(3) 0.024(3) 0.026(3) 0.000(2) -0.005(2) -0.001(2)
N8 0.026(2) 0.012(2) 0.024(2) 0.0002(18) -0.0076(19) -0.0008(18)
N11 0.021(2) 0.037(3) 0.028(3) 0.004(2) -0.003(2) -0.003(2)
O5 0.054(3) 0.048(3) 0.037(3) 0.013(2) 0.008(2) 0.026(3)
C28 0.024(3) 0.022(3) 0.026(3) -0.003(2) -0.007(2) 0.002(2)
N13 0.032(3) 0.042(3) 0.019(2) -0.003(2) -0.003(2) -0.002(2)
N10 0.034(3) 0.041(3) 0.023(2) 0.003(2) -0.014(2) 0.000(2)
N3 0.027(2) 0.012(2) 0.024(2) 0.0001(18) -0.0054(19) 0.0060(18)
N12 0.028(2) 0.031(3) 0.022(2) 0.004(2) -0.0074(19) -0.002(2)
C59 0.027(3) 0.037(3) 0.025(3) -0.005(2) -0.014(2) 0.006(2)
O14 0.082(4) 0.040(3) 0.064(4) -0.013(3) -0.054(4) 0.011(3)
N14 0.020(2) 0.053(4) 0.023(2) -0.005(2) -0.0052(19) 0.004(2)
O7 0.051(3) 0.073(4) 0.032(3) 0.002(3) -0.011(2) 0.036(3)
C6 0.032(3) 0.023(3) 0.024(3) 0.004(2) -0.006(2) 0.003(3)
O2 0.037(3) 0.042(3) 0.041(3) 0.003(2) -0.007(2) 0.009(2)
C124 0.023(3) 0.032(3) 0.026(3) -0.001(2) -0.007(2) -0.003(2)
C101 0.025(3) 0.025(3) 0.023(3) -0.002(2) -0.005(2) 0.005(2)
C60 0.024(3) 0.032(3) 0.028(3) 0.005(2) -0.004(2) 0.000(2)
N16 0.037(3) 0.037(3) 0.027(3) -0.003(2) -0.004(2) 0.006(2)
C93 0.032(3) 0.022(3) 0.027(3) -0.002(2) -0.013(2) 0.009(2)
C32 0.018(2) 0.020(3) 0.025(3) 0.001(2) -0.008(2) -0.003(2)
C138 0.026(3) 0.034(3) 0.023(3) -0.003(2) -0.011(2) -0.001(2)
C14 0.026(3) 0.022(3) 0.025(3) 0.000(2) -0.009(2) -0.003(2)
C94 0.025(3) 0.020(3) 0.030(3) 0.003(2) -0.010(2) -0.001(2)
N9 0.035(3) 0.039(3) 0.017(2) 0.001(2) -0.003(2) -0.007(2)
C51 0.023(3) 0.026(3) 0.025(3) -0.004(2) -0.006(2) 0.007(2)
C100 0.046(4) 0.026(3) 0.032(3) -0.001(3) -0.016(3) -0.005(3)
C85 0.023(3) 0.014(3) 0.027(3) -0.002(2) -0.002(2) 0.001(2)
C56 0.021(3) 0.022(3) 0.023(3) -0.003(2) -0.007(2) 0.005(2)
C145 0.028(3) 0.036(4) 0.039(4) -0.004(3) -0.009(3) -0.002(3)
C25 0.019(3) 0.028(3) 0.026(3) 0.005(2) -0.006(2) -0.001(2)
C78 0.031(3) 0.025(3) 0.028(3) 0.004(2) -0.012(2) 0.000(2)
C13 0.020(3) 0.035(4) 0.030(3) 0.002(3) -0.007(2) 0.002(2)
C62 0.024(3) 0.032(3) 0.025(3) -0.005(2) -0.005(2) 0.000(2)
C89 0.028(3) 0.019(3) 0.027(3) -0.001(2) -0.006(2) -0.003(2)
C9 0.026(3) 0.023(3) 0.026(3) 0.000(2) -0.004(2) 0.003(2)
C54 0.039(3) 0.024(3) 0.033(3) 0.003(2) -0.020(3) 0.004(3)
C102 0.034(3) 0.030(3) 0.026(3) -0.003(2) -0.011(2) 0.000(3)
C129 0.030(3) 0.027(3) 0.031(3) -0.008(2) -0.005(2) 0.001(2)
C86 0.031(3) 0.020(3) 0.027(3) -0.001(2) -0.012(2) 0.004(2)
C74 0.030(3) 0.029(3) 0.019(3) 0.001(2) -0.006(2) 0.000(2)
C1 0.039(3) 0.016(3) 0.020(3) 0.001(2) -0.005(2) -0.003(2)
C29 0.022(3) 0.026(3) 0.030(3) -0.002(2) -0.012(2) 0.003(2)
C58 0.029(3) 0.038(4) 0.023(3) 0.000(2) -0.006(2) 0.002(3)
C135 0.030(3) 0.030(3) 0.022(3) 0.001(2) -0.009(2) 0.001(2)
C31 0.030(3) 0.016(3) 0.023(3) -0.005(2) -0.007(2) 0.003(2)
C55 0.021(2) 0.020(3) 0.022(3) 0.003(2) -0.007(2) 0.003(2)
C82 0.023(3) 0.030(3) 0.026(3) 0.007(2) -0.002(2) -0.001(2)
C48 0.036(3) 0.037(4) 0.022(3) -0.004(2) -0.008(2) -0.001(3)
C103 0.035(3) 0.018(3) 0.025(3) -0.001(2) -0.007(2) 0.003(2)
C61 0.029(3) 0.026(3) 0.024(3) 0.003(2) -0.008(2) -0.002(2)
C3 0.021(3) 0.029(3) 0.025(3) -0.001(2) -0.008(2) 0.001(2)
C130 0.025(3) 0.028(3) 0.023(3) -0.005(2) -0.003(2) 0.001(2)
C73 0.028(3) 0.035(3) 0.016(2) -0.003(2) -0.007(2) 0.001(2)
C4 0.037(3) 0.014(3) 0.030(3) 0.002(2) -0.012(3) 0.001(2)
C140 0.035(3) 0.035(4) 0.025(3) 0.002(3) 0.001(3) 0.000(3)
C96 0.026(3) 0.025(3) 0.038(3) 0.001(2) -0.016(2) 0.002(2)
C128 0.026(3) 0.031(3) 0.028(3) -0.004(2) -0.004(2) 0.004(2)
C150 0.023(3) 0.032(3) 0.025(3) 0.000(2) -0.005(2) -0.003(2)
C80 0.032(3) 0.023(3) 0.029(3) 0.001(2) -0.003(2) -0.002(2)
C11 0.022(3) 0.023(3) 0.040(3) -0.001(3) -0.013(2) 0.009(2)
C19 0.021(3) 0.022(3) 0.027(3) -0.006(2) -0.005(2) 0.003(2)
C152 0.022(3) 0.028(3) 0.027(3) -0.001(2) -0.005(2) -0.004(2)
C111 0.038(3) 0.032(4) 0.041(4) -0.001(3) -0.020(3) 0.005(3)
C15 0.029(3) 0.021(3) 0.023(3) 0.000(2) -0.009(2) 0.002(2)
C18 0.033(3) 0.021(3) 0.034(3) -0.007(2) -0.019(3) 0.003(2)
C98 0.023(3) 0.022(3) 0.027(3) 0.001(2) -0.007(2) 0.004(2)
C97 0.025(3) 0.031(3) 0.035(3) 0.005(3) -0.013(2) -0.002(2)
C146 0.021(3) 0.038(3) 0.023(3) 0.001(2) -0.010(2) -0.005(2)
C27 0.030(3) 0.019(3) 0.032(3) -0.005(2) -0.013(2) 0.001(2)
C79 0.020(3) 0.027(3) 0.027(3) 0.006(2) -0.006(2) 0.000(2)
C23 0.035(3) 0.017(3) 0.041(4) -0.001(3) -0.021(3) 0.002(2)
C26 0.035(3) 0.018(3) 0.036(3) -0.002(2) -0.018(3) 0.002(2)
C50 0.031(3) 0.032(3) 0.035(3) -0.001(3) -0.013(3) -0.001(3)
C132 0.024(3) 0.023(3) 0.026(3) 0.000(2) -0.008(2) 0.005(2)
C137 0.029(3) 0.032(3) 0.023(3) 0.002(2) -0.005(2) -0.006(2)
C127 0.022(3) 0.028(3) 0.024(3) -0.004(2) -0.008(2) 0.005(2)
C53 0.029(3) 0.042(4) 0.025(3) 0.000(3) -0.009(2) -0.006(3)
C88 0.022(3) 0.016(3) 0.022(3) 0.001(2) -0.001(2) 0.001(2)
C10 0.024(3) 0.028(3) 0.035(3) 0.003(3) -0.011(2) 0.004(2)
C57 0.023(3) 0.030(3) 0.021(3) -0.005(2) -0.004(2) -0.003(2)
C83 0.031(3) 0.029(3) 0.031(3) -0.006(3) -0.013(3) -0.002(3)
C77 0.031(3) 0.029(3) 0.022(3) 0.002(2) -0.011(2) -0.004(2)
C133 0.027(3) 0.038(4) 0.017(3) 0.000(2) -0.005(2) -0.007(3)
C75 0.036(3) 0.032(3) 0.026(3) 0.005(2) -0.012(2) 0.004(3)
C24 0.032(3) 0.023(3) 0.041(4) 0.002(3) -0.019(3) 0.005(3)
C104 0.021(3) 0.024(3) 0.030(3) 0.000(2) -0.007(2) -0.003(2)
C30 0.019(2) 0.025(3) 0.022(3) -0.003(2) -0.003(2) 0.006(2)
C22 0.027(3) 0.024(3) 0.031(3) -0.002(2) -0.009(2) -0.002(2)
C117 0.031(3) 0.033(3) 0.024(3) 0.000(2) -0.010(2) -0.001(3)
C115 0.028(3) 0.034(4) 0.027(3) 0.001(3) -0.007(2) 0.002(3)
C70 0.023(3) 0.044(4) 0.020(3) -0.001(2) -0.003(2) 0.009(3)
C136 0.031(3) 0.033(3) 0.026(3) 0.007(2) -0.011(2) -0.010(3)
C99 0.034(3) 0.026(3) 0.037(3) 0.007(3) -0.011(3) 0.006(3)
C67 0.035(3) 0.066(5) 0.025(3) -0.010(3) 0.004(3) 0.004(3)
C122 0.030(3) 0.044(4) 0.019(3) 0.007(3) -0.002(2) -0.003(3)
C43 0.041(4) 0.041(4) 0.026(3) 0.002(3) -0.010(3) -0.001(3)
C139 0.038(3) 0.033(3) 0.023(3) 0.005(2) -0.012(2) -0.003(3)
C125 0.023(3) 0.029(3) 0.025(3) -0.007(2) -0.010(2) 0.000(2)
C95 0.017(2) 0.026(3) 0.023(3) -0.001(2) 0.001(2) 0.005(2)
C148 0.029(3) 0.037(4) 0.022(3) -0.003(2) -0.008(2) 0.004(3)
C131 0.027(3) 0.018(3) 0.019(3) 0.002(2) -0.006(2) 0.002(2)
C107 0.034(3) 0.024(3) 0.031(3) 0.000(2) -0.012(3) -0.006(2)
C108 0.028(3) 0.031(4) 0.038(4) 0.007(3) -0.005(3) 0.003(3)
C17 0.037(3) 0.032(4) 0.023(3) -0.001(2) -0.014(2) 0.005(3)
C2 0.052(4) 0.021(3) 0.024(3) -0.002(2) -0.016(3) 0.002(3)
C84 0.045(4) 0.025(3) 0.025(3) 0.002(2) -0.011(3) -0.001(3)
C147 0.028(3) 0.031(3) 0.023(3) -0.001(2) -0.007(2) 0.002(2)
C91 0.029(3) 0.025(3) 0.023(3) 0.000(2) -0.006(2) 0.001(2)
C7 0.032(3) 0.027(3) 0.031(3) 0.005(3) -0.010(3) 0.002(3)
C46 0.032(3) 0.029(3) 0.027(3) 0.004(2) -0.011(2) -0.001(2)
C149 0.024(3) 0.030(3) 0.020(3) -0.004(2) -0.012(2) -0.003(2)
C87 0.040(3) 0.019(3) 0.025(3) 0.000(2) -0.013(3) 0.003(3)
C47 0.031(3) 0.035(3) 0.024(3) -0.005(2) -0.002(2) -0.004(3)
C8 0.035(3) 0.021(3) 0.031(3) -0.002(2) -0.013(3) -0.002(2)
C52 0.027(3) 0.036(4) 0.034(3) -0.003(3) -0.010(3) -0.003(3)
C37 0.029(3) 0.039(4) 0.033(3) 0.009(3) -0.004(3) 0.006(3)
C126 0.023(3) 0.036(3) 0.023(3) 0.000(2) -0.007(2) 0.006(2)
C90 0.030(3) 0.018(3) 0.034(3) 0.002(2) -0.015(2) 0.002(2)
C49 0.029(3) 0.030(3) 0.028(3) 0.000(2) 0.001(2) -0.007(2)
C134 0.019(3) 0.040(4) 0.028(3) -0.001(3) -0.008(2) -0.001(2)
C69 0.028(3) 0.047(4) 0.023(3) -0.006(3) -0.009(2) 0.010(3)
C76 0.028(3) 0.032(3) 0.023(3) 0.001(2) -0.005(2) 0.001(3)
C141 0.057(5) 0.059(5) 0.022(3) 0.007(3) -0.005(3) -0.010(4)
C72 0.031(3) 0.036(4) 0.028(3) 0.001(3) -0.003(2) 0.001(3)
C20 0.038(3) 0.024(3) 0.019(3) 0.000(2) -0.008(2) 0.002(3)
C119 0.031(3) 0.039(4) 0.020(3) -0.001(2) -0.002(2) -0.008(3)
C109 0.025(3) 0.022(3) 0.025(3) 0.003(2) -0.014(2) -0.002(2)
C21 0.041(3) 0.017(3) 0.021(3) 0.004(2) -0.011(2) -0.008(2)
C116 0.029(3) 0.042(4) 0.034(3) -0.003(3) -0.013(3) 0.002(3)
C81 0.032(3) 0.011(3) 0.027(3) 0.001(2) -0.009(2) -0.002(2)
C121 0.033(3) 0.048(4) 0.022(3) 0.002(3) -0.005(2) -0.007(3)
C123 0.030(3) 0.039(4) 0.023(3) 0.000(2) -0.011(2) -0.002(3)
C110 0.029(3) 0.034(4) 0.028(3) 0.008(3) -0.012(2) -0.006(3)
C114 0.027(3) 0.057(5) 0.031(3) 0.007(3) -0.007(3) 0.005(3)
C113 0.033(3) 0.037(4) 0.030(3) 0.004(3) -0.016(3) -0.011(3)
C34 0.031(3) 0.045(4) 0.035(4) 0.003(3) -0.004(3) -0.005(3)
C40 0.029(3) 0.041(4) 0.036(3) 0.003(3) -0.003(3) 0.010(3)
C64 0.028(3) 0.060(5) 0.023(3) -0.015(3) -0.001(2) 0.002(3)
C5 0.034(3) 0.022(3) 0.032(3) 0.007(2) -0.012(3) 0.002(2)
C71 0.029(3) 0.042(4) 0.025(3) 0.003(3) 0.001(2) 0.000(3)
C33 0.036(3) 0.027(3) 0.041(4) 0.007(3) -0.012(3) 0.003(3)
C106 0.044(4) 0.026(3) 0.038(4) -0.006(3) -0.010(3) 0.006(3)
C42 0.035(3) 0.040(4) 0.025(3) -0.004(3) -0.016(2) -0.002(3)
C92 0.042(3) 0.022(3) 0.029(3) 0.002(2) -0.019(3) 0.000(3)
C112 0.050(4) 0.031(4) 0.044(4) -0.008(3) -0.022(3) 0.004(3)
C120 0.044(4) 0.054(5) 0.022(3) 0.002(3) -0.007(3) -0.005(3)
C63 0.028(3) 0.055(4) 0.017(3) -0.004(3) -0.004(2) -0.007(3)
C41 0.030(3) 0.035(3) 0.023(3) -0.001(2) -0.007(2) -0.001(3)
C44 0.029(3) 0.043(4) 0.027(3) -0.004(3) -0.006(2) 0.000(3)
C68 0.020(3) 0.069(5) 0.022(3) -0.011(3) 0.001(2) -0.011(3)
C65 0.032(3) 0.079(6) 0.029(3) -0.018(4) -0.010(3) -0.001(4)
C151 0.034(3) 0.027(3) 0.029(3) -0.004(2) -0.004(2) 0.001(3)
C144 0.034(3) 0.029(3) 0.027(3) 0.007(2) -0.008(2) -0.005(3)
C35 0.048(4) 0.037(4) 0.024(3) -0.004(3) 0.003(3) 0.004(3)
C118 0.028(3) 0.033(3) 0.031(3) 0.002(3) -0.004(2) 0.000(3)
C105 0.060(4) 0.027(4) 0.028(3) -0.008(3) -0.009(3) 0.007(3)
C36 0.041(4) 0.040(4) 0.036(4) 0.001(3) 0.001(3) 0.009(3)
C39 0.048(4) 0.050(5) 0.049(5) 0.016(4) -0.004(4) 0.015(4)
C45 0.027(3) 0.046(4) 0.023(3) 0.001(3) -0.003(2) 0.000(3)
C142 0.050(4) 0.054(5) 0.030(3) 0.011(3) -0.020(3) -0.012(4)
C66 0.038(4) 0.087(7) 0.026(3) -0.018(4) -0.007(3) -0.009(4)
C38 0.049(4) 0.053(5) 0.035(4) 0.015(3) 0.005(3) 0.014(4)
C143 0.044(4) 0.047(4) 0.037(4) 0.016(3) -0.017(3) -0.006(3)

loop_
_atom_type_symbol
_atom_type_description
_atom_type_scat_dispersion_real
_atom_type_scat_dispersion_imag
_atom_type_scat_source
C C 0.0181 0.0091 'International Tables Vol C Tables 4.2.6.8 and 6.1.1.4'
H H 0.0000 0.0000 'International Tables Vol C Tables 4.2.6.8 and 6.1.1.4'
Co Co -2.3653 3.6143 'International Tables Vol C Tables 4.2.6.8 and 6.1.1.4'
N N 0.0311 0.0180 'International Tables Vol C Tables 4.2.6.8 and 6.1.1.4'
O O 0.0492 0.0322 'International Tables Vol C Tables 4.2.6.8 and 6.1.1.4'

loop_
_geom_angle_atom_site_label_1
_geom_angle_atom_site_label_2
_geom_angle_atom_site_label_3
_geom_angle
_geom_angle_site_symmetry_1
_geom_angle_site_symmetry_3
_geom_angle_publ_flag
O24 Co4 O20 114.66(19) . 1_655 ?
O24 Co4 O10 103.99(19) . . ?
O24 Co4 N7 99.62(19) . 1_565 ?
O24 Co4 N8 83.99(19) . . ?
O20 Co4 O10 139.86(18) 1_655 . ?
O20 Co4 N7 89.80(18) 1_655 1_565 ?
O20 Co4 N8 87.59(18) 1_655 . ?
O10 Co4 N7 94.23(19) . 1_565 ?
O10 Co4 N8 86.00(19) . . ?
N7 Co4 N8 176.20(19) 1_565 . ?
O9 Co3 N2 88.60(19) 1_455 . ?
O9 Co3 N1 89.44(19) 1_455 1_565 ?
O19 Co3 O9 134.29(18) . 1_455 ?
O19 Co3 O6 112.37(18) . . ?
O19 Co3 N2 89.49(19) . . ?
O19 Co3 N1 90.86(19) . 1_565 ?
O6 Co3 O9 112.55(18) . 1_455 ?
O6 Co3 N2 82.07(19) . . ?
O6 Co3 N1 100.01(19) . 1_565 ?
N1 Co3 N2 177.6(2) 1_565 . ?
O12 Co1 O17 99.82(19) 1_455 . ?
O12 Co1 N4 102.99(19) 1_455 1_565 ?
O12 Co1 N3 83.69(18) 1_455 . ?
O17 Co1 N4 93.2(2) . 1_565 ?
O17 Co1 N3 86.1(2) . . ?
O16 Co1 O12 114.94(19) . 1_455 ?
O16 Co1 O17 144.4(2) . . ?
O16 Co1 N4 86.47(19) . 1_565 ?
O16 Co1 N3 90.27(19) . . ?
N4 Co1 N3 173.3(2) 1_565 . ?
O15 Co2 O18 114.5(2) . . ?
O15 Co2 O1 94.80(19) . 1_655 ?
O15 Co2 N6 88.01(19) . . ?
O15 Co2 N5 93.0(2) . 1_565 ?
O15 Co2 O2 152.54(19) . 1_655 ?
O18 Co2 O1 150.2(2) . 1_655 ?
O18 Co2 N6 90.4(2) . . ?
O18 Co2 N5 87.9(2) . 1_565 ?
O18 Co2 O2 92.9(2) . 1_655 ?
O1 Co2 N6 85.02(18) 1_655 . ?
O1 Co2 N5 96.3(2) 1_655 1_565 ?
O1 Co2 O2 57.86(19) 1_655 1_655 ?
N6 Co2 O2 91.7(2) . 1_655 ?
N5 Co2 N6 178.3(2) 1_565 . ?
N5 Co2 O2 88.1(2) 1_565 1_655 ?
C152 O24 Co4 131.8(4) . . ?
C131 O20 Co4 130.2(4) . 1_455 ?
C55 O10 Co4 134.9(4) . . ?
C130 O12 Co1 132.8(4) . 1_655 ?
C55 O9 Co3 136.4(4) . 1_655 ?
C54 O17 Co1 113.1(4) . . ?
C131 O19 Co3 140.7(4) . . ?
C109 O15 Co2 135.6(4) . . ?
C76 O6 Co3 127.1(4) . . ?
C109 O16 Co1 142.9(4) . . ?
C54 O18 Co2 163.1(5) . . ?
C1 N2 Co3 119.9(4) . . ?
C1 N2 C5 116.5(6) . . ?
C5 N2 Co3 123.3(4) . . ?
C33 O1 Co2 95.8(4) . 1_455 ?
C14 N1 Co3 123.1(4) . 1_545 ?
C14 N1 C15 116.2(5) . . ?
C15 N1 Co3 120.7(4) . 1_545 ?
C93 N6 Co2 125.4(4) . . ?
C93 N6 C97 118.3(5) . . ?
C97 N6 Co2 116.2(4) . . ?
C77 N4 Co1 126.3(4) . 1_545 ?
C81 N4 Co1 118.2(4) . 1_545 ?
C81 N4 C77 115.3(5) . . ?
C46 N15 H15A 120.1 . . ?
C47 N15 H15A 120.1 . . ?
C47 N15 C46 119.8(5) . . ?
C107 N5 Co2 124.6(5) . 1_545 ?
C106 N5 Co2 119.7(5) . 1_545 ?
C106 N5 C107 115.7(6) . . ?
C16 C12 C9 119.6(6) . . ?
C13 C12 C16 116.2(6) . . ?
C13 C12 C9 124.1(6) . . ?
C31 N7 Co4 120.8(4) . 1_545 ?
C30 N7 Co4 123.0(4) . 1_545 ?
C30 N7 C31 115.9(5) . . ?
C12 C16 H16 120.0 . . ?
C15 C16 C12 120.0(6) . . ?
C15 C16 H16 120.0 . . ?
C17 N8 Co4 125.2(4) . . ?
C17 N8 C21 117.8(5) . . ?
C21 N8 Co4 116.8(4) . . ?
C145 N11 H11 117.9 . . ?
C145 N11 C144 124.1(6) . . ?
C144 N11 H11 117.9 . . ?
C32 C28 C25 122.6(5) . . ?
C29 C28 C32 115.6(6) . . ?
C29 C28 C25 121.8(6) . . ?
C62 N13 H13 120.1 . . ?
C62 N13 C63 119.8(6) . . ?
C63 N13 H13 120.1 . . ?
C117 N10 H10A 118.8 . . ?
C116 N10 H10A 118.8 . . ?
C116 N10 C117 122.3(6) . . ?
C91 N3 Co1 124.7(4) . . ?
C90 N3 Co1 116.7(4) . . ?
C90 N3 C91 118.3(5) . . ?
C138 N12 H12 117.9 . . ?
C138 N12 C139 124.2(6) . . ?
C139 N12 H12 117.9 . . ?
C60 C59 C62 117.9(6) . . ?
C60 C59 C58 119.2(6) . . ?
C58 C59 C62 122.9(6) . . ?
C69 N14 H14 118.6 . . ?
C69 N14 C64 122.9(6) . . ?
C64 N14 H14 118.5 . . ?
C11 C6 C3 121.6(6) . . ?
C11 C6 C7 118.2(6) . . ?
C7 C6 C3 120.2(6) . . ?
C33 O2 Co2 84.6(4) . 1_455 ?
C129 C124 C123 122.5(6) . . ?
C125 C124 C129 119.9(6) . . ?
C125 C124 C123 117.5(6) . . ?
C100 C101 C104 121.2(6) . . ?
C102 C101 C100 116.9(6) . . ?
C102 C101 C104 121.9(6) . . ?
C59 C60 H60 119.7 . . ?
C59 C60 C61 120.6(6) . . ?
C61 C60 H60 119.7 . . ?
C40 N16 H16A 118.1 . . ?
C40 N16 C41 123.8(6) . . ?
C41 N16 H16A 118.1 . . ?
N6 C93 H93 118.2 . . ?
N6 C93 C94 123.5(6) . . ?
C94 C93 H93 118.2 . . ?
C28 C32 H32 119.8 . . ?
C31 C32 C28 120.5(5) . . ?
C31 C32 H32 119.8 . . ?
O21 C138 N12 124.7(6) . . ?
O21 C138 C135 120.1(6) . . ?
N12 C138 C135 115.2(6) . . ?
N1 C14 H14A 117.8 . . ?
N1 C14 C13 124.4(6) . . ?
C13 C14 H14A 117.8 . . ?
C93 C94 H94 120.6 . . ?
C95 C94 C93 118.8(6) . . ?
C95 C94 H94 120.6 . . ?
C122 N9 H9 118.8 . . ?
C123 N9 H9 118.8 . . ?
C123 N9 C122 122.3(6) . . ?
C50 C51 C54 121.3(6) . . ?
C52 C51 C54 119.4(6) . . ?
C52 C51 C50 119.3(6) . . ?
C101 C100 H100 118.7 . . ?
C99 C100 C101 122.6(6) . . ?
C99 C100 H100 118.7 . . ?
C86 C85 C88 121.7(6) . . ?
C86 C85 C84 118.8(6) . . ?
C84 C85 C88 119.5(6) . . ?
C61 C56 C55 119.3(5) . . ?
C57 C56 C55 121.8(5) . . ?
C57 C56 C61 118.9(5) . . ?
O22 C145 N11 122.8(7) . . ?
O22 C145 C146 121.2(6) . . ?
N11 C145 C146 115.9(6) . . ?
C26 C25 C28 121.7(6) . . ?
C26 C25 C24 118.1(6) . . ?
C24 C25 C28 120.2(6) . . ?
C79 C78 H78 120.2 . . ?
C77 C78 H78 120.2 . . ?
C77 C78 C79 119.6(6) . . ?
C12 C13 H13A 120.0 . . ?
C14 C13 C12 120.0(6) . . ?
C14 C13 H13A 120.0 . . ?
O8 C62 N13 122.3(6) . . ?
O8 C62 C59 119.5(6) . . ?
N13 C62 C59 118.2(6) . . ?
C88 C89 H89 121.3 . . ?
C88 C89 C90 117.4(6) . . ?
C90 C89 H89 121.3 . . ?
C10 C9 C12 121.1(6) . . ?
C10 C9 C8 118.0(6) . . ?
C8 C9 C12 121.0(6) . . ?
O17 C54 O18 122.7(6) . . ?
O17 C54 C51 118.3(6) . . ?
O18 C54 C51 118.9(6) . . ?
C101 C102 H102 119.3 . . ?
C103 C102 C101 121.4(6) . . ?
C103 C102 H102 119.3 . . ?
C124 C129 H129 120.5 . . ?
C128 C129 C124 119.1(6) . . ?
C128 C129 H129 120.5 . . ?
C85 C86 H86 119.9 . . ?
C85 C86 C87 120.2(6) . . ?
C87 C86 H86 119.9 . . ?
C73 C74 H74 119.1 . . ?
C73 C74 C75 121.7(6) . . ?
C75 C74 H74 119.1 . . ?
N2 C1 H1 117.7 . . ?
N2 C1 C2 124.7(6) . . ?
C2 C1 H1 117.7 . . ?
C28 C29 H29 119.4 . . ?
C30 C29 C28 121.2(6) . . ?
C30 C29 H29 119.4 . . ?
C59 C58 H58 119.8 . . ?
C57 C58 C59 120.4(6) . . ?
C57 C58 H58 119.8 . . ?
C136 C135 C138 121.4(6) . . ?
C136 C135 C134 119.5(6) . . ?
C134 C135 C138 119.1(6) . . ?
N7 C31 C32 123.0(6) . . ?
N7 C31 H31 118.5 . . ?
C32 C31 H31 118.5 . . ?
O10 C55 C56 117.6(5) . . ?
O9 C55 O10 124.4(5) . . ?
O9 C55 C56 118.0(5) . . ?
C83 C82 C79 122.1(6) . . ?
C83 C82 C87 116.0(6) . . ?
C87 C82 C79 121.8(6) . . ?
C53 C48 C47 123.4(6) . . ?
C53 C48 C49 118.8(6) . . ?
C49 C48 C47 117.7(6) . . ?
C102 C103 H103 119.6 . . ?
C102 C103 C98 120.8(6) . . ?
C98 C103 H103 119.6 . . ?
C60 C61 C56 120.4(6) . . ?
C60 C61 H61 119.8 . . ?
C56 C61 H61 119.8 . . ?
C4 C3 C6 120.3(6) . . ?
C2 C3 C6 122.4(6) . . ?
C2 C3 C4 117.3(6) . . ?
O12 C130 C127 115.4(5) . . ?
O11 C130 O12 125.0(6) . . ?
O11 C130 C127 119.6(5) . . ?
C74 C73 C76 121.4(6) . . ?
C74 C73 C72 118.9(6) . . ?
C72 C73 C76 119.6(6) . . ?
C3 C4 H4 120.6 . . ?
C5 C4 C3 118.9(6) . . ?
C5 C4 H4 120.6 . . ?
H14B C140 H14C 108.0 . . ?
C139 C140 H14B 109.4 . . ?
C139 C140 H14C 109.4 . . ?
C141 C140 H14B 109.4 . . ?
C141 C140 H14C 109.4 . . ?
C141 C140 C139 111.0(6) . . ?
C97 C96 H96 119.9 . . ?
C95 C96 H96 119.9 . . ?
C95 C96 C97 120.3(6) . . ?
C129 C128 H128 119.3 . . ?
C129 C128 C127 121.3(6) . . ?
C127 C128 H128 119.3 . . ?
C149 C150 H150 119.7 . . ?
C151 C150 H150 119.7 . . ?
C151 C150 C149 120.5(6) . . ?
C79 C80 H80 119.9 . . ?
C79 C80 C81 120.1(6) . . ?
C81 C80 H80 119.9 . . ?
C6 C11 H11A 119.8 . . ?
C10 C11 C6 120.5(6) . . ?
C10 C11 H11A 119.8 . . ?
C18 C19 C22 122.4(6) . . ?
C18 C19 C20 116.8(6) . . ?
C20 C19 C22 120.7(6) . . ?
O24 C152 C149 115.3(5) . . ?
O23 C152 O24 125.7(6) . . ?
O23 C152 C149 118.9(5) . . ?
C110 C111 H111 120.5 . . ?
C112 C111 H111 120.5 . . ?
C112 C111 C110 119.0(6) . . ?
N1 C15 C16 123.2(6) . . ?
N1 C15 H15 118.4 . . ?
C16 C15 H15 118.4 . . ?
C19 C18 H18 119.4 . . ?
C17 C18 C19 121.2(6) . . ?
C17 C18 H18 119.4 . . ?
C103 C98 C95 121.3(6) . . ?
C99 C98 C103 118.2(6) . . ?
C99 C98 C95 120.5(6) . . ?
N6 C97 C96 122.5(6) . . ?
N6 C97 H97 118.7 . . ?
C96 C97 H97 118.7 . . ?
C147 C146 C145 121.1(6) . . ?
C147 C146 C151 119.5(6) . . ?
C151 C146 C145 119.4(6) . . ?
C26 C27 H27 119.7 . . ?
C26 C27 C22 120.6(6) . . ?
C22 C27 H27 119.7 . . ?
C78 C79 C82 121.3(6) . . ?
C80 C79 C78 116.7(6) . . ?
C80 C79 C82 121.9(6) . . ?
C24 C23 H23 119.4 . . ?
C24 C23 C22 121.1(6) . . ?
C22 C23 H23 119.4 . . ?
C25 C26 H26 119.8 . . ?
C27 C26 C25 120.4(6) . . ?
C27 C26 H26 119.8 . . ?
C51 C50 H50 119.5 . . ?
C49 C50 C51 120.9(6) . . ?
C49 C50 H50 119.5 . . ?
C137 C132 C131 120.6(5) . . ?
C133 C132 C137 119.3(6) . . ?
C133 C132 C131 120.1(5) . . ?
C132 C137 H137 120.4 . . ?
C136 C137 C132 119.3(6) . . ?
C136 C137 H137 120.4 . . ?
C128 C127 C130 119.9(6) . . ?
C126 C127 C130 121.1(5) . . ?
C126 C127 C128 118.9(6) . . ?
C48 C53 H53 119.5 . . ?
C52 C53 C48 121.0(6) . . ?
C52 C53 H53 119.5 . . ?
C89 C88 C85 120.4(5) . . ?
C89 C88 C92 118.1(6) . . ?
C92 C88 C85 121.4(5) . . ?
C9 C10 H10 119.1 . . ?
C11 C10 C9 121.8(6) . . ?
C11 C10 H10 119.1 . . ?
C56 C57 H57 119.8 . . ?
C58 C57 C56 120.4(6) . . ?
C58 C57 H57 119.8 . . ?
C82 C83 H83 118.9 . . ?
C84 C83 C82 122.2(6) . . ?
C84 C83 H83 118.9 . . ?
N4 C77 C78 124.4(6) . . ?
N4 C77 H77 117.8 . . ?
C78 C77 H77 117.8 . . ?
C132 C133 H133 119.4 . . ?
C132 C133 C134 121.3(6) . . ?
C134 C133 H133 119.4 . . ?
C74 C75 H75 120.4 . . ?
C74 C75 C70 119.3(6) . . ?
C70 C75 H75 120.4 . . ?
C25 C24 H24 119.7 . . ?
C23 C24 C25 120.6(6) . . ?
C23 C24 H24 119.7 . . ?
C108 C104 C101 122.9(6) . . ?
C108 C104 C105 114.7(7) . . ?
C105 C104 C101 122.3(6) . . ?
N7 C30 C29 123.7(6) . . ?
N7 C30 H30 118.2 . . ?
C29 C30 H30 118.2 . . ?
C27 C22 C19 120.8(6) . . ?
C23 C22 C19 120.1(6) . . ?
C23 C22 C27 119.1(6) . . ?
N10 C117 H117 108.4 . . ?
N10 C117 C122 110.5(5) . . ?
N10 C117 C118 112.0(5) . . ?
C122 C117 H117 108.4 . . ?
C118 C117 H117 108.4 . . ?
C118 C117 C122 109.2(5) . . ?
C110 C115 H115 120.1 . . ?
C110 C115 C114 119.9(6) . . ?
C114 C115 H115 120.1 . . ?
C75 C70 C69 118.5(7) . . ?
C71 C70 C75 118.9(6) . . ?
C71 C70 C69 122.6(6) . . ?
C135 C136 C137 121.2(6) . . ?
C135 C136 H136 119.4 . . ?
C137 C136 H136 119.4 . . ?
C100 C99 C98 120.1(6) . . ?
C100 C99 H99 120.0 . . ?
C98 C99 H99 120.0 . . ?
H67A C67 H67B 108.3 . . ?
C68 C67 H67A 109.8 . . ?
C68 C67 H67B 109.8 . . ?
C68 C67 C66 109.2(6) . . ?
C66 C67 H67A 109.8 . . ?
C66 C67 H67B 109.8 . . ?
N9 C122 C117 110.9(6) . . ?
N9 C122 H122 109.1 . . ?
N9 C122 C121 109.0(5) . . ?
C117 C122 H122 109.1 . . ?
C121 C122 C117 109.6(5) . . ?
C121 C122 H122 109.1 . . ?
H43A C43 H43B 108.1 . . ?
C42 C43 H43A 109.5 . . ?
C42 C43 H43B 109.5 . . ?
C44 C43 H43A 109.5 . . ?
C44 C43 H43B 109.5 . . ?
C44 C43 C42 110.8(6) . . ?
N12 C139 C140 110.7(5) . . ?
N12 C139 H139 108.1 . . ?
N12 C139 C144 112.0(5) . . ?
C140 C139 H139 108.1 . . ?
C140 C139 C144 109.6(5) . . ?
C144 C139 H139 108.1 . . ?
C124 C125 H125 119.9 . . ?
C124 C125 C126 120.2(6) . . ?
C126 C125 H125 119.9 . . ?
C94 C95 C98 121.2(6) . . ?
C96 C95 C94 116.6(6) . . ?
C96 C95 C98 122.2(6) . . ?
C147 C148 H148 119.7 . . ?
C147 C148 C149 120.7(6) . . ?
C149 C148 H148 119.7 . . ?
O20 C131 O19 125.7(5) . . ?
O20 C131 C132 117.8(5) . . ?
O19 C131 C132 116.4(5) . . ?
N5 C107 H107 118.7 . . ?
N5 C107 C108 122.5(6) . . ?
C108 C107 H107 118.7 . . ?
C104 C108 C107 121.2(7) . . ?
C104 C108 H108 119.4 . . ?
C107 C108 H108 119.4 . . ?
N8 C17 C18 123.2(6) . . ?
N8 C17 H17 118.4 . . ?
C18 C17 H17 118.4 . . ?
C1 C2 H2 120.5 . . ?
C3 C2 C1 119.0(6) . . ?
C3 C2 H2 120.5 . . ?
C85 C84 H84 119.6 . . ?
C83 C84 C85 120.9(6) . . ?
C83 C84 H84 119.6 . . ?
C146 C147 C148 120.3(6) . . ?
C146 C147 H147 119.9 . . ?
C148 C147 H147 119.9 . . ?
N3 C91 H91 119.1 . . ?
N3 C91 C92 121.9(6) . . ?
C92 C91 H91 119.1 . . ?
C6 C7 H7 119.7 . . ?
C8 C7 C6 120.5(6) . . ?
C8 C7 H7 119.7 . . ?
N15 C46 H46 108.3 . . ?
N15 C46 C41 111.5(5) . . ?
N15 C46 C45 110.3(5) . . ?
C41 C46 H46 108.3 . . ?
C41 C46 C45 110.0(5) . . ?
C45 C46 H46 108.3 . . ?
C150 C149 C152 120.7(5) . . ?
C150 C149 C148 118.6(6) . . ?
C148 C149 C152 120.7(6) . . ?
C86 C87 C82 121.8(6) . . ?
C86 C87 H87 119.1 . . ?
C82 C87 H87 119.1 . . ?
O4 C47 N15 123.5(6) . . ?
O4 C47 C48 120.2(6) . . ?
N15 C47 C48 116.2(6) . . ?
C9 C8 H8 119.5 . . ?
C7 C8 C9 121.0(6) . . ?
C7 C8 H8 119.5 . . ?
C51 C52 H52 120.1 . . ?
C53 C52 C51 119.9(6) . . ?
C53 C52 H52 120.1 . . ?
C36 C37 C40 116.7(6) . . ?
C36 C37 C38 118.0(6) . . ?
C38 C37 C40 124.5(6) . . ?
C127 C126 C125 120.6(5) . . ?
C127 C126 H126 119.7 . . ?
C125 C126 H126 119.7 . . ?
N3 C90 C89 124.6(6) . . ?
N3 C90 H90 117.7 . . ?
C89 C90 H90 117.7 . . ?
C48 C49 H49 120.0 . . ?
C50 C49 C48 120.0(6) . . ?
C50 C49 H49 120.0 . . ?
C135 C134 H134 120.4 . . ?
C133 C134 C135 119.3(6) . . ?
C133 C134 H134 120.4 . . ?
N14 C69 C70 115.6(6) . . ?
O7 C69 N14 123.3(6) . . ?
O7 C69 C70 121.1(6) . . ?
O6 C76 C73 114.1(6) . . ?
O5 C76 O6 125.9(6) . . ?
O5 C76 C73 120.1(6) . . ?
C140 C141 H14D 109.4 . . ?
C140 C141 H14E 109.4 . . ?
C140 C141 C142 111.3(6) . . ?
H14D C141 H14E 108.0 . . ?
C142 C141 H14D 109.4 . . ?
C142 C141 H14E 109.4 . . ?
C73 C72 H72 119.9 . . ?
C71 C72 C73 120.2(7) . . ?
C71 C72 H72 119.9 . . ?
C19 C20 H20 120.8 . . ?
C21 C20 C19 118.4(6) . . ?
C21 C20 H20 120.8 . . ?
H11B C119 H11C 108.2 . . ?
C120 C119 H11B 109.6 . . ?
C120 C119 H11C 109.6 . . ?
C118 C119 H11B 109.6 . . ?
C118 C119 H11C 109.6 . . ?
C118 C119 C120 110.1(5) . . ?
O15 C109 O16 126.4(5) . . ?
O15 C109 C110 118.2(5) . . ?
O16 C109 C110 115.3(5) . . ?
N8 C21 C20 122.5(6) . . ?
N8 C21 H21 118.7 . . ?
C20 C21 H21 118.7 . . ?
N10 C116 C113 117.1(6) . . ?
O14 C116 N10 124.8(7) . . ?
O14 C116 C113 118.1(7) . . ?
N4 C81 C80 123.8(6) . . ?
N4 C81 H81 118.1 . . ?
C80 C81 H81 118.1 . . ?
C122 C121 H12A 109.6 . . ?
C122 C121 H12B 109.6 . . ?
C122 C121 C120 110.5(6) . . ?
H12A C121 H12B 108.1 . . ?
C120 C121 H12A 109.6 . . ?
C120 C121 H12B 109.6 . . ?
O13 C123 C124 119.4(6) . . ?
O13 C123 N9 125.1(6) . . ?
N9 C123 C124 115.5(6) . . ?
C111 C110 C109 119.5(6) . . ?
C115 C110 C111 119.7(6) . . ?
C115 C110 C109 120.7(6) . . ?
C115 C114 H114 119.9 . . ?
C113 C114 C115 120.2(6) . . ?
C113 C114 H114 119.9 . . ?
C114 C113 C116 122.3(6) . . ?
C114 C113 C112 119.9(6) . . ?
C112 C113 C116 117.8(6) . . ?
C35 C34 C33 116.2(6) . . ?
C35 C34 C39 120.2(7) . . ?
C39 C34 C33 123.4(7) . . ?
O3 C40 N16 123.4(6) . . ?
O3 C40 C37 117.6(6) . . ?
N16 C40 C37 119.0(6) . . ?
N14 C64 H64 108.9 . . ?
N14 C64 C63 112.4(6) . . ?
N14 C64 C65 108.0(6) . . ?
C63 C64 H64 108.9 . . ?
C63 C64 C65 109.8(6) . . ?
C65 C64 H64 108.9 . . ?
N2 C5 C4 123.5(6) . . ?
N2 C5 H5 118.2 . . ?
C4 C5 H5 118.2 . . ?
C70 C71 H71 119.4 . . ?
C72 C71 C70 121.1(6) . . ?
C72 C71 H71 119.4 . . ?
O1 C33 O2 121.2(7) . . ?
O1 C33 C34 118.9(6) . . ?
O2 C33 C34 119.8(7) . . ?
N5 C106 H106 117.7 . . ?
N5 C106 C105 124.7(7) . . ?
C105 C106 H106 117.7 . . ?
C43 C42 H42A 109.2 . . ?
C43 C42 H42B 109.2 . . ?
C43 C42 C41 111.9(5) . . ?
H42A C42 H42B 107.9 . . ?
C41 C42 H42A 109.2 . . ?
C41 C42 H42B 109.2 . . ?
C88 C92 C91 119.7(6) . . ?
C88 C92 H92 120.2 . . ?
C91 C92 H92 120.2 . . ?
C111 C112 H112 119.4 . . ?
C113 C112 C111 121.2(7) . . ?
C113 C112 H112 119.4 . . ?
C119 C120 C121 110.0(6) . . ?
C119 C120 H12C 109.7 . . ?
C119 C120 H12D 109.7 . . ?
C121 C120 H12C 109.7 . . ?
C121 C120 H12D 109.7 . . ?
H12C C120 H12D 108.2 . . ?
N13 C63 C64 110.6(5) . . ?
N13 C63 H63 108.6 . . ?
N13 C63 C68 111.8(5) . . ?
C64 C63 H63 108.6 . . ?
C64 C63 C68 108.7(6) . . ?
C68 C63 H63 108.6 . . ?
N16 C41 C46 113.4(5) . . ?
N16 C41 C42 110.4(5) . . ?
N16 C41 H41 107.3 . . ?
C46 C41 C42 110.8(5) . . ?
C46 C41 H41 107.3 . . ?
C42 C41 H41 107.3 . . ?
C43 C44 H44A 109.6 . . ?
C43 C44 H44B 109.6 . . ?
C43 C44 C45 110.2(6) . . ?
H44A C44 H44B 108.1 . . ?
C45 C44 H44A 109.6 . . ?
C45 C44 H44B 109.6 . . ?
C67 C68 H68A 109.3 . . ?
C67 C68 H68B 109.3 . . ?
C63 C68 C67 111.5(6) . . ?
C63 C68 H68A 109.3 . . ?
C63 C68 H68B 109.3 . . ?
H68A C68 H68B 108.0 . . ?
C64 C65 H65A 109.9 . . ?
C64 C65 H65B 109.9 . . ?
C64 C65 C66 108.9(6) . . ?
H65A C65 H65B 108.3 . . ?
C66 C65 H65A 109.9 . . ?
C66 C65 H65B 109.9 . . ?
C150 C151 C146 120.3(6) . . ?
C150 C151 H151 119.8 . . ?
C146 C151 H151 119.8 . . ?
N11 C144 C139 111.1(5) . . ?
N11 C144 H144 108.7 . . ?
N11 C144 C143 110.3(6) . . ?
C139 C144 H144 108.7 . . ?
C143 C144 C139 109.2(6) . . ?
C143 C144 H144 108.7 . . ?
C34 C35 H35 120.4 . . ?
C34 C35 C36 119.2(7) . . ?
C36 C35 H35 120.4 . . ?
C117 C118 H11D 109.1 . . ?
C117 C118 H11E 109.1 . . ?
C119 C118 C117 112.5(5) . . ?
C119 C118 H11D 109.1 . . ?
C119 C118 H11E 109.1 . . ?
H11D C118 H11E 107.8 . . ?
C104 C105 H105 119.5 . . ?
C106 C105 C104 121.1(7) . . ?
C106 C105 H105 119.5 . . ?
C37 C36 C35 122.4(7) . . ?
C37 C36 H36 118.8 . . ?
C35 C36 H36 118.8 . . ?
C34 C39 H39 120.0 . . ?
C34 C39 C38 120.1(7) . . ?
C38 C39 H39 120.0 . . ?
C46 C45 C44 110.9(5) . . ?
C46 C45 H45A 109.5 . . ?
C46 C45 H45B 109.5 . . ?
C44 C45 H45A 109.5 . . ?
C44 C45 H45B 109.5 . . ?
H45A C45 H45B 108.0 . . ?
C141 C142 H14F 109.6 . . ?
C141 C142 H14G 109.6 . . ?
H14F C142 H14G 108.1 . . ?
C143 C142 C141 110.4(7) . . ?
C143 C142 H14F 109.6 . . ?
C143 C142 H14G 109.6 . . ?
C67 C66 C65 110.5(7) . . ?
C67 C66 H66A 109.6 . . ?
C67 C66 H66B 109.6 . . ?
C65 C66 H66A 109.6 . . ?
C65 C66 H66B 109.6 . . ?
H66A C66 H66B 108.1 . . ?
C37 C38 C39 119.9(7) . . ?
C37 C38 H38 120.1 . . ?
C39 C38 H38 120.1 . . ?
C144 C143 C142 113.4(6) . . ?
C144 C143 H14H 108.9 . . ?
C144 C143 H14I 108.9 . . ?
C142 C143 H14H 108.9 . . ?
C142 C143 H14I 108.9 . . ?
H14H C143 H14I 107.7 . . ?

loop_
_geom_bond_atom_site_label_1
_geom_bond_atom_site_label_2
_geom_bond_distance
_geom_bond_site_symmetry_2
_geom_bond_publ_flag
Co4 O24 1.966(4) . ?
Co4 O20 1.991(4) 1_655 ?
Co4 O10 2.032(4) . ?
Co4 N7 2.130(5) 1_565 ?
Co4 N8 2.204(5) . ?
Co3 O9 2.004(4) 1_455 ?
Co3 O19 1.971(4) . ?
Co3 O6 1.990(4) . ?
Co3 N2 2.204(5) . ?
Co3 N1 2.123(5) 1_565 ?
Co1 O12 2.004(4) 1_455 ?
Co1 O17 2.056(4) . ?
Co1 O16 1.968(4) . ?
Co1 N4 2.120(5) 1_565 ?
Co1 N3 2.209(5) . ?
Co2 O15 2.010(5) . ?
Co2 O18 2.010(5) . ?
Co2 O1 2.123(5) 1_655 ?
Co2 N6 2.177(5) . ?
Co2 N5 2.142(5) 1_565 ?
Co2 O2 2.340(5) 1_655 ?
O24 C152 1.274(7) . ?
O20 Co4 1.991(4) 1_455 ?
O20 C131 1.262(7) . ?
O10 C55 1.268(7) . ?
O12 Co1 2.004(4) 1_655 ?
O12 C130 1.278(7) . ?
O9 Co3 2.004(4) 1_655 ?
O9 C55 1.264(7) . ?
O17 C54 1.254(9) . ?
O19 C131 1.266(7) . ?
O21 C138 1.248(8) . ?
O15 C109 1.260(7) . ?
O22 C145 1.254(9) . ?
O13 C123 1.226(8) . ?
O8 C62 1.219(8) . ?
O6 C76 1.270(8) . ?
O16 C109 1.261(7) . ?
O18 C54 1.256(8) . ?
O3 C40 1.246(9) . ?
N2 C1 1.316(8) . ?
N2 C5 1.343(8) . ?
O1 Co2 2.123(5) 1_455 ?
O1 C33 1.220(9) . ?
N1 Co3 2.123(5) 1_545 ?
N1 C14 1.331(8) . ?
N1 C15 1.359(8) . ?
N6 C93 1.317(8) . ?
N6 C97 1.321(8) . ?
O4 C47 1.215(9) . ?
O23 C152 1.234(8) . ?
N4 Co1 2.120(5) 1_545 ?
N4 C77 1.349(8) . ?
N4 C81 1.344(8) . ?
N15 H15A 0.8600 . ?
N15 C46 1.462(8) . ?
N15 C47 1.363(9) . ?
O11 C130 1.251(9) . ?
N5 Co2 2.141(5) 1_545 ?
N5 C107 1.353(9) . ?
N5 C106 1.335(10) . ?
C12 C16 1.408(9) . ?
C12 C13 1.386(9) . ?
C12 C9 1.468(9) . ?
N7 Co4 2.130(5) 1_545 ?
N7 C31 1.361(8) . ?
N7 C30 1.354(8) . ?
C16 H16 0.9300 . ?
C16 C15 1.368(9) . ?
N8 C17 1.337(8) . ?
N8 C21 1.340(8) . ?
N11 H11 0.8600 . ?
N11 C145 1.357(9) . ?
N11 C144 1.451(8) . ?
O5 C76 1.224(9) . ?
C28 C32 1.399(9) . ?
C28 C25 1.464(9) . ?
C28 C29 1.396(8) . ?
N13 H13 0.8600 . ?
N13 C62 1.342(9) . ?
N13 C63 1.466(8) . ?
N10 H10A 0.8600 . ?
N10 C117 1.455(8) . ?
N10 C116 1.301(10) . ?
N3 C91 1.336(8) . ?
N3 C90 1.309(8) . ?
N12 H12 0.8600 . ?
N12 C138 1.327(9) . ?
N12 C139 1.451(8) . ?
C59 C60 1.372(9) . ?
C59 C62 1.515(8) . ?
C59 C58 1.404(9) . ?
O14 C116 1.240(9) . ?
N14 H14 0.8600 . ?
N14 C69 1.338(9) . ?
N14 C64 1.462(8) . ?
O7 C69 1.234(9) . ?
C6 C3 1.473(10) . ?
C6 C11 1.407(9) . ?
C6 C7 1.412(10) . ?
O2 Co2 2.340(5) 1_455 ?
O2 C33 1.267(9) . ?
C124 C129 1.401(9) . ?
C124 C125 1.384(8) . ?
C124 C123 1.519(9) . ?
C101 C100 1.408(9) . ?
C101 C102 1.403(9) . ?
C101 C104 1.453(9) . ?
C60 H60 0.9300 . ?
C60 C61 1.383(9) . ?
N16 H16A 0.8600 . ?
N16 C40 1.310(10) . ?
N16 C41 1.464(8) . ?
C93 H93 0.9300 . ?
C93 C94 1.405(9) . ?
C32 H32 0.9300 . ?
C32 C31 1.393(8) . ?
C138 C135 1.502(8) . ?
C14 H14A 0.9300 . ?
C14 C13 1.370(9) . ?
C94 H94 0.9300 . ?
C94 C95 1.397(9) . ?
N9 H9 0.8600 . ?
N9 C122 1.460(8) . ?
N9 C123 1.358(8) . ?
C51 C54 1.496(9) . ?
C51 C50 1.400(9) . ?
C51 C52 1.396(9) . ?
C100 H100 0.9300 . ?
C100 C99 1.362(10) . ?
C85 C86 1.381(9) . ?
C85 C88 1.506(8) . ?
C85 C84 1.392(9) . ?
C56 C55 1.497(8) . ?
C56 C61 1.398(8) . ?
C56 C57 1.392(8) . ?
C145 C146 1.485(9) . ?
C25 C26 1.405(9) . ?
C25 C24 1.410(9) . ?
C78 H78 0.9300 . ?
C78 C79 1.388(9) . ?
C78 C77 1.382(9) . ?
C13 H13A 0.9300 . ?
C89 H89 0.9300 . ?
C89 C88 1.390(9) . ?
C89 C90 1.411(9) . ?
C9 C10 1.393(9) . ?
C9 C8 1.409(9) . ?
C102 H102 0.9300 . ?
C102 C103 1.373(10) . ?
C129 H129 0.9300 . ?
C129 C128 1.390(9) . ?
C86 H86 0.9300 . ?
C86 C87 1.382(9) . ?
C74 H74 0.9300 . ?
C74 C73 1.388(9) . ?
C74 C75 1.390(9) . ?
C1 H1 0.9300 . ?
C1 C2 1.398(9) . ?
C29 H29 0.9300 . ?
C29 C30 1.369(9) . ?
C58 H58 0.9300 . ?
C58 C57 1.377(9) . ?
C135 C136 1.379(9) . ?
C135 C134 1.394(9) . ?
C31 H31 0.9300 . ?
C82 C79 1.468(10) . ?
C82 C83 1.386(9) . ?
C82 C87 1.424(9) . ?
C48 C53 1.395(9) . ?
C48 C47 1.495(9) . ?
C48 C49 1.412(9) . ?
C103 H103 0.9300 . ?
C103 C98 1.411(9) . ?
C61 H61 0.9300 . ?
C3 C4 1.402(9) . ?
C3 C2 1.383(9) . ?
C130 C127 1.501(9) . ?
C73 C76 1.516(8) . ?
C73 C72 1.397(9) . ?
C4 H4 0.9300 . ?
C4 C5 1.401(9) . ?
C140 H14B 0.9700 . ?
C140 H14C 0.9700 . ?
C140 C139 1.517(9) . ?
C140 C141 1.513(10) . ?
C96 H96 0.9300 . ?
C96 C97 1.394(9) . ?
C96 C95 1.392(9) . ?
C128 H128 0.9300 . ?
C128 C127 1.400(8) . ?
C150 H150 0.9300 . ?
C150 C149 1.401(9) . ?
C150 C151 1.387(9) . ?
C80 H80 0.9300 . ?
C80 C79 1.385(9) . ?
C80 C81 1.387(9) . ?
C11 H11A 0.9300 . ?
C11 C10 1.390(10) . ?
C19 C18 1.375(9) . ?
C19 C22 1.495(9) . ?
C19 C20 1.413(8) . ?
C152 C149 1.487(8) . ?
C111 H111 0.9300 . ?
C111 C110 1.400(10) . ?
C111 C112 1.375(10) . ?
C15 H15 0.9300 . ?
C18 H18 0.9300 . ?
C18 C17 1.359(10) . ?
C98 C99 1.408(10) . ?
C98 C95 1.488(9) . ?
C97 H97 0.9300 . ?
C146 C147 1.388(10) . ?
C146 C151 1.399(9) . ?
C27 H27 0.9300 . ?
C27 C26 1.391(9) . ?
C27 C22 1.395(9) . ?
C23 H23 0.9300 . ?
C23 C24 1.379(9) . ?
C23 C22 1.382(9) . ?
C26 H26 0.9300 . ?
C50 H50 0.9300 . ?
C50 C49 1.370(10) . ?
C132 C137 1.400(8) . ?
C132 C133 1.377(8) . ?
C132 C131 1.498(8) . ?
C137 H137 0.9300 . ?
C137 C136 1.387(9) . ?
C127 C126 1.376(9) . ?
C53 H53 0.9300 . ?
C53 C52 1.381(9) . ?
C88 C92 1.394(9) . ?
C10 H10 0.9300 . ?
C57 H57 0.9300 . ?
C83 H83 0.9300 . ?
C83 C84 1.374(10) . ?
C77 H77 0.9300 . ?
C133 H133 0.9300 . ?
C133 C134 1.390(8) . ?
C75 H75 0.9300 . ?
C75 C70 1.408(9) . ?
C24 H24 0.9300 . ?
C104 C108 1.390(10) . ?
C104 C105 1.398(9) . ?
C30 H30 0.9300 . ?
C117 H117 0.9800 . ?
C117 C122 1.535(9) . ?
C117 C118 1.519(9) . ?
C115 H115 0.9300 . ?
C115 C110 1.377(9) . ?
C115 C114 1.395(10) . ?
C70 C69 1.488(8) . ?
C70 C71 1.398(10) . ?
C136 H136 0.9300 . ?
C99 H99 0.9300 . ?
C67 H67A 0.9700 . ?
C67 H67B 0.9700 . ?
C67 C68 1.522(10) . ?
C67 C66 1.527(11) . ?
C122 H122 0.9800 . ?
C122 C121 1.535(9) . ?
C43 H43A 0.9700 . ?
C43 H43B 0.9700 . ?
C43 C42 1.534(9) . ?
C43 C44 1.527(10) . ?
C139 H139 0.9800 . ?
C139 C144 1.546(9) . ?
C125 H125 0.9300 . ?
C125 C126 1.402(9) . ?
C148 H148 0.9300 . ?
C148 C147 1.392(9) . ?
C148 C149 1.402(8) . ?
C107 H107 0.9300 . ?
C107 C108 1.406(10) . ?
C108 H108 0.9300 . ?
C17 H17 0.9300 . ?
C2 H2 0.9300 . ?
C84 H84 0.9300 . ?
C147 H147 0.9300 . ?
C91 H91 0.9300 . ?
C91 C92 1.402(9) . ?
C7 H7 0.9300 . ?
C7 C8 1.394(10) . ?
C46 H46 0.9800 . ?
C46 C41 1.504(9) . ?
C46 C45 1.530(9) . ?
C87 H87 0.9300 . ?
C8 H8 0.9300 . ?
C52 H52 0.9300 . ?
C37 C40 1.502(9) . ?
C37 C36 1.369(10) . ?
C37 C38 1.389(10) . ?
C126 H126 0.9300 . ?
C90 H90 0.9300 . ?
C49 H49 0.9300 . ?
C134 H134 0.9300 . ?
C141 H14D 0.9700 . ?
C141 H14E 0.9700 . ?
C141 C142 1.538(12) . ?
C72 H72 0.9300 . ?
C72 C71 1.383(9) . ?
C20 H20 0.9300 . ?
C20 C21 1.409(9) . ?
C119 H11B 0.9700 . ?
C119 H11C 0.9700 . ?
C119 C120 1.548(10) . ?
C119 C118 1.506(9) . ?
C109 C110 1.507(8) . ?
C21 H21 0.9300 . ?
C116 C113 1.524(9) . ?
C81 H81 0.9300 . ?
C121 H12A 0.9700 . ?
C121 H12B 0.9700 . ?
C121 C120 1.551(10) . ?
C114 H114 0.9300 . ?
C114 C113 1.365(10) . ?
C113 C112 1.374(10) . ?
C34 C33 1.525(10) . ?
C34 C35 1.359(11) . ?
C34 C39 1.382(11) . ?
C64 H64 0.9800 . ?
C64 C63 1.521(10) . ?
C64 C65 1.542(9) . ?
C5 H5 0.9300 . ?
C71 H71 0.9300 . ?
C106 H106 0.9300 . ?
C106 C105 1.371(10) . ?
C42 H42A 0.9700 . ?
C42 H42B 0.9700 . ?
C42 C41 1.547(8) . ?
C92 H92 0.9300 . ?
C112 H112 0.9300 . ?
C120 H12C 0.9700 . ?
C120 H12D 0.9700 . ?
C63 H63 0.9800 . ?
C63 C68 1.521(9) . ?
C41 H41 0.9800 . ?
C44 H44A 0.9700 . ?
C44 H44B 0.9700 . ?
C44 C45 1.535(9) . ?
C68 H68A 0.9700 . ?
C68 H68B 0.9700 . ?
C65 H65A 0.9700 . ?
C65 H65B 0.9700 . ?
C65 C66 1.554(11) . ?
C151 H151 0.9300 . ?
C144 H144 0.9800 . ?
C144 C143 1.509(9) . ?
C35 H35 0.9300 . ?
C35 C36 1.382(10) . ?
C118 H11D 0.9700 . ?
C118 H11E 0.9700 . ?
C105 H105 0.9300 . ?
C36 H36 0.9300 . ?
C39 H39 0.9300 . ?
C39 C38 1.395(11) . ?
C45 H45A 0.9700 . ?
C45 H45B 0.9700 . ?
C142 H14F 0.9700 . ?
C142 H14G 0.9700 . ?
C142 C143 1.520(11) . ?
C66 H66A 0.9700 . ?
C66 H66B 0.9700 . ?
C38 H38 0.9300 . ?
C143 H14H 0.9700 . ?
C143 H14I 0.9700 . ?

loop_
_geom_torsion_atom_site_label_1
_geom_torsion_atom_site_label_2
_geom_torsion_atom_site_label_3
_geom_torsion_atom_site_label_4
_geom_torsion
_geom_torsion_site_symmetry_1
_geom_torsion_site_symmetry_2
_geom_torsion_site_symmetry_3
_geom_torsion_site_symmetry_4
_geom_torsion_publ_flag
Co4 O24 C152 O23 21.0(10) . . . . ?
Co4 O24 C152 C149 -159.3(4) . . . . ?
Co4 O20 C131 O19 -14.9(9) 1_455 . . . ?
Co4 O20 C131 C132 167.6(4) 1_455 . . . ?
Co4 O10 C55 O9 0.0(9) . . . . ?
Co4 O10 C55 C56 178.6(4) . . . . ?
Co4 N7 C31 C32 -175.6(4) 1_545 . . . ?
Co4 N7 C30 C29 175.0(4) 1_545 . . . ?
Co4 N8 C17 C18 -174.8(5) . . . . ?
Co4 N8 C21 C20 174.1(5) . . . . ?
Co3 O9 C55 O10 26.3(9) 1_655 . . . ?
Co3 O9 C55 C56 -152.2(4) 1_655 . . . ?
Co3 O19 C131 O20 -14.6(10) . . . . ?
Co3 O19 C131 C132 162.9(4) . . . . ?
Co3 O6 C76 O5 16.8(10) . . . . ?
Co3 O6 C76 C73 -163.0(4) . . . . ?
Co3 N2 C1 C2 178.5(5) . . . . ?
Co3 N2 C5 C4 -176.9(5) . . . . ?
Co3 N1 C14 C13 -178.6(4) 1_545 . . . ?
Co3 N1 C15 C16 177.2(5) 1_545 . . . ?
Co1 O12 C130 O11 9.8(10) 1_655 . . . ?
Co1 O12 C130 C127 -170.8(4) 1_655 . . . ?
Co1 O17 C54 O18 -4.9(8) . . . . ?
Co1 O17 C54 C51 177.1(4) . . . . ?
Co1 O16 C109 O15 13.7(11) . . . . ?
Co1 O16 C109 C110 -166.4(5) . . . . ?
Co1 N4 C77 C78 -176.5(5) 1_545 . . . ?
Co1 N4 C81 C80 177.2(5) 1_545 . . . ?
Co1 N3 C91 C92 174.4(5) . . . . ?
Co1 N3 C90 C89 -173.2(5) . . . . ?
Co2 O15 C109 O16 11.1(10) . . . . ?
Co2 O15 C109 C110 -168.9(4) . . . . ?
Co2 O18 C54 O17 83.9(19) . . . . ?
Co2 O18 C54 C51 -98.2(18) . . . . ?
Co2 O1 C33 O2 7.5(8) 1_455 . . . ?
Co2 O1 C33 C34 -170.6(6) 1_455 . . . ?
Co2 N6 C93 C94 -176.9(5) . . . . ?
Co2 N6 C97 C96 179.2(5) . . . . ?
Co2 N5 C107 C108 179.7(5) 1_545 . . . ?
Co2 N5 C106 C105 -178.6(6) 1_545 . . . ?
Co2 O2 C33 O1 -6.8(7) 1_455 . . . ?
Co2 O2 C33 C34 171.3(6) 1_455 . . . ?
O24 C152 C149 C150 18.4(8) . . . . ?
O24 C152 C149 C148 -163.9(6) . . . . ?
O12 C130 C127 C128 -178.6(6) . . . . ?
O12 C130 C127 C126 4.0(8) . . . . ?
O21 C138 C135 C136 -132.8(7) . . . . ?
O21 C138 C135 C134 46.1(9) . . . . ?
O15 C109 C110 C111 144.1(6) . . . . ?
O15 C109 C110 C115 -38.5(9) . . . . ?
O22 C145 C146 C147 141.0(7) . . . . ?
O22 C145 C146 C151 -41.0(10) . . . . ?
O16 C109 C110 C111 -35.9(9) . . . . ?
O16 C109 C110 C115 141.5(6) . . . . ?
N2 C1 C2 C3 -3.0(11) . . . . ?
N1 C14 C13 C12 2.6(9) . . . . ?
N6 C93 C94 C95 -1.2(10) . . . . ?
O23 C152 C149 C150 -161.8(6) . . . . ?
O23 C152 C149 C148 15.9(9) . . . . ?
N15 C46 C41 N16 55.3(7) . . . . ?
N15 C46 C41 C42 -179.8(5) . . . . ?
N15 C46 C45 C44 -177.1(6) . . . . ?
O11 C130 C127 C128 0.9(9) . . . . ?
O11 C130 C127 C126 -176.6(6) . . . . ?
N5 C107 C108 C104 -2.7(10) . . . . ?
N5 C106 C105 C104 0.3(12) . . . . ?
C12 C16 C15 N1 0.3(9) . . . . ?
C12 C9 C10 C11 -179.5(6) . . . . ?
C12 C9 C8 C7 -178.3(6) . . . . ?
C16 C12 C13 C14 -3.4(8) . . . . ?
C16 C12 C9 C10 30.9(9) . . . . ?
C16 C12 C9 C8 -149.5(6) . . . . ?
N11 C145 C146 C147 -39.9(9) . . . . ?
N11 C145 C146 C151 138.2(6) . . . . ?
N11 C144 C143 C142 178.9(7) . . . . ?
C28 C32 C31 N7 0.0(9) . . . . ?
C28 C25 C26 C27 175.9(6) . . . . ?
C28 C25 C24 C23 -176.3(6) . . . . ?
C28 C29 C30 N7 0.9(9) . . . . ?
N13 C63 C68 C67 -177.0(7) . . . . ?
N10 C117 C122 N9 57.0(7) . . . . ?
N10 C117 C122 C121 177.5(6) . . . . ?
N10 C117 C118 C119 -177.8(6) . . . . ?
N10 C116 C113 C114 -37.1(10) . . . . ?
N10 C116 C113 C112 141.8(7) . . . . ?
N3 C91 C92 C88 -1.9(10) . . . . ?
N12 C138 C135 C136 46.6(9) . . . . ?
N12 C138 C135 C134 -134.5(6) . . . . ?
N12 C139 C144 N11 56.6(7) . . . . ?
N12 C139 C144 C143 178.4(6) . . . . ?
C59 C60 C61 C56 -3.6(10) . . . . ?
C59 C58 C57 C56 -0.7(10) . . . . ?
O14 C116 C113 C114 140.8(8) . . . . ?
O14 C116 C113 C112 -40.2(10) . . . . ?
N14 C64 C63 N13 56.1(8) . . . . ?
N14 C64 C63 C68 179.1(6) . . . . ?
N14 C64 C65 C66 -177.3(7) . . . . ?
C6 C3 C4 C5 -177.3(6) . . . . ?
C6 C3 C2 C1 178.4(6) . . . . ?
C6 C11 C10 C9 -2.5(10) . . . . ?
C6 C7 C8 C9 -2.1(10) . . . . ?
C124 C129 C128 C127 -1.4(10) . . . . ?
C124 C125 C126 C127 -1.9(9) . . . . ?
C101 C100 C99 C98 0.3(11) . . . . ?
C101 C102 C103 C98 0.2(10) . . . . ?
C101 C104 C108 C107 -178.9(6) . . . . ?
C101 C104 C105 C106 179.9(7) . . . . ?
C60 C59 C62 O8 -18.0(9) . . . . ?
C60 C59 C62 N13 163.4(6) . . . . ?
C60 C59 C58 C57 -1.5(10) . . . . ?
C93 N6 C97 C96 1.8(10) . . . . ?
C93 C94 C95 C96 0.1(9) . . . . ?
C93 C94 C95 C98 178.8(5) . . . . ?
C32 C28 C25 C26 33.5(9) . . . . ?
C32 C28 C25 C24 -148.7(6) . . . . ?
C32 C28 C29 C30 -2.0(8) . . . . ?
C138 N12 C139 C140 142.1(6) . . . . ?
C138 N12 C139 C144 -95.3(7) . . . . ?
C138 C135 C136 C137 -177.5(6) . . . . ?
C138 C135 C134 C133 176.6(6) . . . . ?
C14 N1 C15 C16 -1.3(9) . . . . ?
N9 C122 C121 C120 -179.5(6) . . . . ?
C51 C50 C49 C48 -1.2(10) . . . . ?
C100 C101 C102 C103 0.3(9) . . . . ?
C100 C101 C104 C108 -159.4(6) . . . . ?
C100 C101 C104 C105 18.0(10) . . . . ?
C85 C86 C87 C82 0.2(10) . . . . ?
C85 C88 C92 C91 -179.7(5) . . . . ?
C145 N11 C144 C139 -107.5(7) . . . . ?
C145 N11 C144 C143 131.3(7) . . . . ?
C145 C146 C147 C148 176.7(6) . . . . ?
C145 C146 C151 C150 -176.1(6) . . . . ?
C25 C28 C32 C31 179.9(5) . . . . ?
C25 C28 C29 C30 179.6(5) . . . . ?
C13 C12 C16 C15 2.1(9) . . . . ?
C13 C12 C9 C10 -152.1(6) . . . . ?
C13 C12 C9 C8 27.5(9) . . . . ?
C62 N13 C63 C64 -159.8(6) . . . . ?
C62 N13 C63 C68 78.9(8) . . . . ?
C62 C59 C60 C61 -177.6(6) . . . . ?
C62 C59 C58 C57 179.8(6) . . . . ?
C89 C88 C92 C91 1.0(9) . . . . ?
C9 C12 C16 C15 179.4(6) . . . . ?
C9 C12 C13 C14 179.4(6) . . . . ?
C54 C51 C50 C49 -175.2(6) . . . . ?
C54 C51 C52 C53 177.0(6) . . . . ?
C102 C101 C100 C99 -0.5(10) . . . . ?
C102 C101 C104 C108 20.3(9) . . . . ?
C102 C101 C104 C105 -162.4(7) . . . . ?
C102 C103 C98 C99 -0.5(9) . . . . ?
C102 C103 C98 C95 -179.3(6) . . . . ?
C129 C124 C125 C126 1.8(9) . . . . ?
C129 C124 C123 O13 148.9(7) . . . . ?
C129 C124 C123 N9 -32.7(9) . . . . ?
C129 C128 C127 C130 -176.2(6) . . . . ?
C129 C128 C127 C126 1.3(9) . . . . ?
C86 C85 C88 C89 -154.5(6) . . . . ?
C86 C85 C88 C92 26.2(9) . . . . ?
C86 C85 C84 C83 -2.6(10) . . . . ?
C74 C73 C76 O6 24.5(9) . . . . ?
C74 C73 C76 O5 -155.3(7) . . . . ?
C74 C73 C72 C71 -0.7(10) . . . . ?
C74 C75 C70 C69 179.9(6) . . . . ?
C74 C75 C70 C71 1.7(9) . . . . ?
C1 N2 C5 C4 -3.7(9) . . . . ?
C29 C28 C32 C31 1.5(8) . . . . ?
C29 C28 C25 C26 -148.3(6) . . . . ?
C29 C28 C25 C24 29.6(9) . . . . ?
C58 C59 C60 C61 3.6(10) . . . . ?
C58 C59 C62 O8 160.7(7) . . . . ?
C58 C59 C62 N13 -18.0(9) . . . . ?
C31 N7 C30 C29 0.8(8) . . . . ?
C55 C56 C61 C60 -178.1(6) . . . . ?
C55 C56 C57 C58 -179.8(6) . . . . ?
C82 C83 C84 C85 3.5(10) . . . . ?
C48 C53 C52 C51 -2.2(11) . . . . ?
C103 C98 C99 C100 0.2(10) . . . . ?
C103 C98 C95 C94 -155.0(6) . . . . ?
C103 C98 C95 C96 23.6(9) . . . . ?
C61 C56 C55 O10 173.1(5) . . . . ?
C61 C56 C55 O9 -8.3(8) . . . . ?
C61 C56 C57 C58 0.7(9) . . . . ?
C3 C6 C11 C10 -178.8(6) . . . . ?
C3 C6 C7 C8 -178.9(6) . . . . ?
C3 C4 C5 N2 0.4(10) . . . . ?
C130 C127 C126 C125 177.8(5) . . . . ?
C73 C74 C75 C70 -0.7(9) . . . . ?
C73 C72 C71 C70 1.8(11) . . . . ?
C4 C3 C2 C1 -0.6(10) . . . . ?
C140 C139 C144 N11 179.8(5) . . . . ?
C140 C139 C144 C143 -58.3(7) . . . . ?
C140 C141 C142 C143 53.0(9) . . . . ?
C128 C127 C126 C125 0.3(9) . . . . ?
C11 C6 C3 C4 -25.9(9) . . . . ?
C11 C6 C3 C2 155.1(7) . . . . ?
C11 C6 C7 C8 0.5(10) . . . . ?
C19 C18 C17 N8 -0.5(10) . . . . ?
C19 C20 C21 N8 2.8(10) . . . . ?
C15 N1 C14 C13 -0.1(9) . . . . ?
C18 C19 C22 C27 147.2(7) . . . . ?
C18 C19 C22 C23 -31.5(9) . . . . ?
C18 C19 C20 C21 -3.5(9) . . . . ?
C97 N6 C93 C94 0.3(9) . . . . ?
C97 C96 C95 C94 1.8(9) . . . . ?
C97 C96 C95 C98 -176.8(6) . . . . ?
C79 C78 C77 N4 0.9(10) . . . . ?
C79 C82 C83 C84 -178.6(6) . . . . ?
C79 C82 C87 C86 176.7(6) . . . . ?
C79 C80 C81 N4 -1.5(10) . . . . ?
C26 C25 C24 C23 1.7(10) . . . . ?
C26 C27 C22 C19 -178.0(6) . . . . ?
C26 C27 C22 C23 0.8(10) . . . . ?
C50 C51 C54 O17 160.7(6) . . . . ?
C50 C51 C54 O18 -17.3(9) . . . . ?
C50 C51 C52 C53 -0.3(10) . . . . ?
C132 C137 C136 C135 -0.4(10) . . . . ?
C132 C133 C134 C135 2.1(10) . . . . ?
C137 C132 C133 C134 1.0(10) . . . . ?
C137 C132 C131 O20 -12.1(8) . . . . ?
C137 C132 C131 O19 170.1(6) . . . . ?
C53 C48 C47 O4 146.0(8) . . . . ?
C53 C48 C47 N15 -30.7(10) . . . . ?
C53 C48 C49 C50 -1.2(10) . . . . ?
C88 C85 C86 C87 177.2(6) . . . . ?
C88 C85 C84 C83 -179.1(6) . . . . ?
C88 C89 C90 N3 -1.6(10) . . . . ?
C10 C9 C8 C7 1.3(10) . . . . ?
C57 C56 C55 O10 -6.4(8) . . . . ?
C57 C56 C55 O9 172.2(5) . . . . ?
C57 C56 C61 C60 1.4(9) . . . . ?
C83 C82 C79 C78 18.0(9) . . . . ?
C83 C82 C79 C80 -158.9(6) . . . . ?
C83 C82 C87 C86 0.6(9) . . . . ?
C77 N4 C81 C80 1.8(9) . . . . ?
C77 C78 C79 C82 -177.5(6) . . . . ?
C77 C78 C79 C80 -0.4(9) . . . . ?
C133 C132 C137 C136 -1.9(10) . . . . ?
C133 C132 C131 O20 168.9(6) . . . . ?
C133 C132 C131 O19 -8.8(8) . . . . ?
C75 C74 C73 C76 176.6(6) . . . . ?
C75 C74 C73 C72 0.2(9) . . . . ?
C75 C70 C69 N14 141.4(7) . . . . ?
C75 C70 C69 O7 -37.4(10) . . . . ?
C75 C70 C71 C72 -2.3(10) . . . . ?
C24 C25 C26 C27 -2.0(10) . . . . ?
C24 C23 C22 C19 177.7(6) . . . . ?
C24 C23 C22 C27 -1.1(10) . . . . ?
C104 C101 C100 C99 179.2(6) . . . . ?
C104 C101 C102 C103 -179.4(6) . . . . ?
C30 N7 C31 C32 -1.2(8) . . . . ?
C22 C19 C18 C17 -179.1(6) . . . . ?
C22 C19 C20 C21 178.1(6) . . . . ?
C22 C27 C26 C25 0.8(10) . . . . ?
C22 C23 C24 C25 -0.2(11) . . . . ?
C117 N10 C116 O14 3.1(11) . . . . ?
C117 N10 C116 C113 -179.2(6) . . . . ?
C117 C122 C121 C120 58.8(8) . . . . ?
C115 C114 C113 C116 178.5(7) . . . . ?
C115 C114 C113 C112 -0.5(11) . . . . ?
C136 C135 C134 C133 -4.4(10) . . . . ?
C99 C98 C95 C94 26.2(9) . . . . ?
C99 C98 C95 C96 -155.2(6) . . . . ?
C122 N9 C123 O13 -0.3(11) . . . . ?
C122 N9 C123 C124 -178.6(6) . . . . ?
C122 C117 C118 C119 59.5(7) . . . . ?
C122 C121 C120 C119 -56.8(8) . . . . ?
C43 C42 C41 N16 -178.4(6) . . . . ?
C43 C42 C41 C46 55.1(8) . . . . ?
C43 C44 C45 C46 -58.5(8) . . . . ?
C139 N12 C138 O21 3.0(10) . . . . ?
C139 N12 C138 C135 -176.4(5) . . . . ?
C139 C140 C141 C142 -57.2(9) . . . . ?
C139 C144 C143 C142 56.5(9) . . . . ?
C125 C124 C129 C128 -0.2(9) . . . . ?
C125 C124 C123 O13 -28.2(9) . . . . ?
C125 C124 C123 N9 150.2(6) . . . . ?
C95 C96 C97 N6 -2.9(10) . . . . ?
C95 C98 C99 C100 179.1(6) . . . . ?
C131 C132 C137 C136 179.1(6) . . . . ?
C131 C132 C133 C134 -180.0(6) . . . . ?
C107 N5 C106 C105 0.8(11) . . . . ?
C108 C104 C105 C106 -2.5(11) . . . . ?
C17 N8 C21 C20 -0.7(9) . . . . ?
C2 C3 C4 C5 1.7(9) . . . . ?
C84 C85 C86 C87 0.8(9) . . . . ?
C84 C85 C88 C89 21.9(8) . . . . ?
C84 C85 C88 C92 -157.3(6) . . . . ?
C147 C146 C151 C150 2.0(9) . . . . ?
C147 C148 C149 C150 4.6(9) . . . . ?
C147 C148 C149 C152 -173.2(6) . . . . ?
C91 N3 C90 C89 0.8(10) . . . . ?
C7 C6 C3 C4 153.5(6) . . . . ?
C7 C6 C3 C2 -25.4(9) . . . . ?
C7 C6 C11 C10 1.7(9) . . . . ?
C46 N15 C47 O4 1.7(10) . . . . ?
C46 N15 C47 C48 178.3(6) . . . . ?
C149 C150 C151 C146 0.6(10) . . . . ?
C149 C148 C147 C146 -2.0(9) . . . . ?
C87 C82 C79 C78 -157.9(6) . . . . ?
C87 C82 C79 C80 25.3(9) . . . . ?
C87 C82 C83 C84 -2.5(9) . . . . ?
C47 N15 C46 C41 -155.6(6) . . . . ?
C47 N15 C46 C45 81.9(7) . . . . ?
C47 C48 C53 C52 -173.2(7) . . . . ?
C47 C48 C49 C50 175.2(6) . . . . ?
C8 C9 C10 C11 0.9(10) . . . . ?
C52 C51 C54 O17 -16.4(9) . . . . ?
C52 C51 C54 O18 165.5(6) . . . . ?
C52 C51 C50 C49 2.0(10) . . . . ?
C90 N3 C91 C92 1.0(9) . . . . ?
C90 C89 C88 C85 -178.7(5) . . . . ?
C90 C89 C88 C92 0.6(9) . . . . ?
C49 C48 C53 C52 3.0(11) . . . . ?
C49 C48 C47 O4 -30.2(10) . . . . ?
C49 C48 C47 N15 153.1(6) . . . . ?
C134 C135 C136 C137 3.6(10) . . . . ?
C69 N14 C64 C63 -98.5(8) . . . . ?
C69 N14 C64 C65 140.3(7) . . . . ?
C69 C70 C71 C72 179.6(6) . . . . ?
C76 C73 C72 C71 -177.2(6) . . . . ?
C141 C140 C139 N12 -176.3(6) . . . . ?
C141 C140 C139 C144 59.7(8) . . . . ?
C141 C142 C143 C144 -53.8(9) . . . . ?
C72 C73 C76 O6 -159.2(6) . . . . ?
C72 C73 C76 O5 21.0(10) . . . . ?
C20 C19 C18 C17 2.5(9) . . . . ?
C20 C19 C22 C27 -34.5(9) . . . . ?
C20 C19 C22 C23 146.8(7) . . . . ?
C21 N8 C17 C18 -0.5(10) . . . . ?
C116 N10 C117 C122 -126.8(7) . . . . ?
C116 N10 C117 C118 111.2(7) . . . . ?
C116 C113 C112 C111 -176.9(7) . . . . ?
C81 N4 C77 C78 -1.5(9) . . . . ?
C81 C80 C79 C78 0.7(9) . . . . ?
C81 C80 C79 C82 177.7(6) . . . . ?
C123 C124 C129 C128 -177.2(6) . . . . ?
C123 C124 C125 C126 178.9(5) . . . . ?
C123 N9 C122 C117 -105.4(7) . . . . ?
C123 N9 C122 C121 133.7(7) . . . . ?
C110 C111 C112 C113 -1.8(12) . . . . ?
C110 C115 C114 C113 -1.6(11) . . . . ?
C114 C115 C110 C111 1.9(10) . . . . ?
C114 C115 C110 C109 -175.5(6) . . . . ?
C114 C113 C112 C111 2.2(12) . . . . ?
C34 C35 C36 C37 4.1(13) . . . . ?
C34 C39 C38 C37 -0.3(15) . . . . ?
C40 N16 C41 C46 -120.9(8) . . . . ?
C40 N16 C41 C42 114.0(8) . . . . ?
C40 C37 C36 C35 -176.2(8) . . . . ?
C40 C37 C38 C39 173.4(9) . . . . ?
C64 N14 C69 O7 -0.4(12) . . . . ?
C64 N14 C69 C70 -179.2(6) . . . . ?
C64 C63 C68 C67 60.6(9) . . . . ?
C64 C65 C66 C67 -58.3(10) . . . . ?
C5 N2 C1 C2 5.0(10) . . . . ?
C71 C70 C69 N14 -40.5(10) . . . . ?
C71 C70 C69 O7 140.8(8) . . . . ?
C33 C34 C35 C36 174.3(7) . . . . ?
C33 C34 C39 C38 -175.8(9) . . . . ?
C106 N5 C107 C108 0.4(9) . . . . ?
C42 C43 C44 C45 55.3(8) . . . . ?
C112 C111 C110 C115 -0.2(11) . . . . ?
C112 C111 C110 C109 177.2(7) . . . . ?
C120 C119 C118 C117 -57.7(8) . . . . ?
C63 N13 C62 O8 0.4(10) . . . . ?
C63 N13 C62 C59 179.0(6) . . . . ?
C63 C64 C65 C66 59.8(10) . . . . ?
C41 N16 C40 O3 1.6(12) . . . . ?
C41 N16 C40 C37 -179.6(6) . . . . ?
C41 C46 C45 C44 59.6(7) . . . . ?
C44 C43 C42 C41 -53.9(8) . . . . ?
C68 C67 C66 C65 57.4(10) . . . . ?
C65 C64 C63 N13 176.3(6) . . . . ?
C65 C64 C63 C68 -60.6(8) . . . . ?
C151 C150 C149 C152 173.9(6) . . . . ?
C151 C150 C149 C148 -3.9(9) . . . . ?
C151 C146 C147 C148 -1.3(9) . . . . ?
C144 N11 C145 O22 -2.1(11) . . . . ?
C144 N11 C145 C146 178.7(6) . . . . ?
C35 C34 C33 O1 37.3(10) . . . . ?
C35 C34 C33 O2 -140.7(8) . . . . ?
C35 C34 C39 C38 -1.3(14) . . . . ?
C118 C117 C122 N9 -179.4(5) . . . . ?
C118 C117 C122 C121 -59.0(7) . . . . ?
C118 C119 C120 C121 55.4(8) . . . . ?
C105 C104 C108 C107 3.6(9) . . . . ?
C36 C37 C40 O3 18.2(11) . . . . ?
C36 C37 C40 N16 -160.7(8) . . . . ?
C36 C37 C38 C39 3.7(14) . . . . ?
C39 C34 C33 O1 -148.0(8) . . . . ?
C39 C34 C33 O2 33.9(12) . . . . ?
C39 C34 C35 C36 -0.5(13) . . . . ?
C45 C46 C41 N16 178.0(5) . . . . ?
C45 C46 C41 C42 -57.1(7) . . . . ?
C66 C67 C68 C63 -59.0(10) . . . . ?
C38 C37 C40 O3 -151.6(9) . . . . ?
C38 C37 C40 N16 29.5(12) . . . . ?
C38 C37 C36 C35 -5.7(13) . . . . ?

loop_
_twin_individual_id
_twin_individual_mass_fraction_refined
1 0.909(4)
2 0.091(4)

loop_
_smtbx_masks_void_nr
_smtbx_masks_void_average_x
_smtbx_masks_void_average_y
_smtbx_masks_void_average_z
_smtbx_masks_void_volume
_smtbx_masks_void_count_electrons
_smtbx_masks_void_content
1 0.064 0.235 0.019 902.8 263.2 '1 ?'
2 0.057 0.758 -0.022 15.0 0.0 ?
3 0.519 0.696 -0.001 106.9 35.2 '1 ?'
